data_7132992
loop_
_publ_author_name
'Shields, C. E.'
'Fellowes, T.'
'Slater, A. G.'
'Cooper, A. I.'
'Andrews, K. G.'
'Szczypi&#x144;ski, F T'

_publ_section_title
;
 Exploration of the polymorphic solid-state landscape of an amide-linked
 organic cage using computation and automation.
;
_journal_issue 47
_journal_name_full 'Chemical communications (Cambridge, England)'
_journal_page_first 6023
_journal_page_last 6026
_journal_paper_doi 10.1039/d4cc01407c
_journal_volume 60
_journal_year 2024
_chemical_formula_moiety 'C126 H112 N6 O10, 8(C4 H6 O3), 8[C4O3H6]'
_chemical_formula_sum 'C190 H208 N6 O58'
_chemical_formula_weight 3503.61
_space_group_crystal_system monoclinic
_space_group_IT_number 15
_space_group_name_Hall '-C 2yc'
_space_group_name_H-M_alt 'C 1 2/c 1'
_atom_sites_solution_hydrogens geom
_atom_sites_solution_primary dual
_audit_creation_date 2024-03-26
_audit_creation_method
;
Olex2 1.5
(compiled 2024.02.16 svn.r378c4104 for OlexSys, GUI svn.r6928)
;
_audit_update_record
;
2024-03-27 deposited with the CCDC.	2024-05-02 downloaded from the CCDC.
;
_cell_angle_alpha 90
_cell_angle_beta 109.9980(9)
_cell_angle_gamma 90
_cell_formula_units_Z 8
_cell_length_a 39.4383(4)
_cell_length_b 27.5839(2)
_cell_length_c 35.2015(4)
_cell_measurement_reflns_used 10815
_cell_measurement_temperature 100.15
_cell_measurement_theta_max 22.9016075084314
_cell_measurement_theta_min 1.0658047357595362
_cell_volume 35985.4(6)
_computing_data_collection 'GDA - generic data acquisition software'
_computing_data_reduction
;
DIALS 3.12.1-2-g1c07bc2b3-release (Winter, G. et al., 2018)
dials.scale (Beilsten-Edmands, J. et al., 2020)
XIA2 3.12.0 (Winter, G., 2010)
;
_computing_molecular_graphics 'Olex2 1.5 (Dolomanov et al., 2009)'
_computing_publication_material 'Olex2 1.5 (Dolomanov et al., 2009)'
_computing_structure_refinement 'SHELXL 2019/2 (Sheldrick, 2015)'
_computing_structure_solution 'SHELXT  (Sheldrick, 2015)'
_diffrn_ambient_temperature 100.15
_diffrn_detector_type 'Dectris PILATUS 2M'
_diffrn_measured_fraction_theta_full 0.998
_diffrn_measured_fraction_theta_max 0.998
_diffrn_measurement_device 'Fixed \c 3-circle diffractometer'
_diffrn_measurement_device_type 'Fluid Film Devices'
_diffrn_measurement_method 'shutterless scans'
_diffrn_measurement_specimen_support 'MiTeGen MicroMount'
_diffrn_radiation_type synchrotron
_diffrn_radiation_wavelength 0.6889
_diffrn_reflns_av_R_equivalents 0.0693
_diffrn_reflns_av_unetI/netI 0.0677
_diffrn_reflns_Laue_measured_fraction_full 0.998
_diffrn_reflns_Laue_measured_fraction_max 0.998
_diffrn_reflns_limit_h_max 39
_diffrn_reflns_limit_h_min -39
_diffrn_reflns_limit_k_max 27
_diffrn_reflns_limit_k_min -27
_diffrn_reflns_limit_l_max 35
_diffrn_reflns_limit_l_min -35
_diffrn_reflns_number 62103
_diffrn_reflns_point_group_measured_fraction_full 0.998
_diffrn_reflns_point_group_measured_fraction_max 0.998
_diffrn_reflns_theta_full 20.148
_diffrn_reflns_theta_max 20.148
_diffrn_reflns_theta_min 1.065
_diffrn_source_details 'Allan et al. (2017)'
_exptl_absorpt_coefficient_mu 0.090
_exptl_absorpt_correction_T_max 1.0
_exptl_absorpt_correction_T_min 0.9005943081521229
_exptl_absorpt_correction_type empirical
_exptl_absorpt_process_details
;
DIALS 3.12.1-2-g1c07bc2b3-release
Scaling & analysis of unmerged intensities, absorption correction using spherical harmonics
;
_exptl_crystal_colour colourless
_exptl_crystal_colour_primary colourless
_exptl_crystal_density_diffrn 1.293
_exptl_crystal_description needle
_exptl_crystal_F_000 14832
_exptl_crystal_size_max 0.299
_exptl_crystal_size_mid 0.034
_exptl_crystal_size_min 0.006
_refine_diff_density_max 1.483
_refine_diff_density_min -0.871
_refine_diff_density_rms 0.120
_refine_ls_extinction_method none
_refine_ls_goodness_of_fit_ref 1.085
_refine_ls_hydrogen_treatment constr
_refine_ls_matrix_type full
_refine_ls_number_parameters 1703
_refine_ls_number_reflns 18806
_refine_ls_number_restraints 477
_refine_ls_restrained_S_all 1.107
_refine_ls_R_factor_all 0.1886
_refine_ls_R_factor_gt 0.1539
_refine_ls_shift/su_max 0.000
_refine_ls_shift/su_mean 0.000
_refine_ls_structure_factor_coef Fsqd
_refine_ls_weighting_details 'w=1/[\s^2^(Fo^2^)+(0.3670P)^2^] where P=(Fo^2^+2Fc^2^)/3'
_refine_ls_weighting_scheme calc
_refine_ls_wR_factor_gt 0.4287
_refine_ls_wR_factor_ref 0.4705
_reflns_Friedel_coverage 0.000
_reflns_number_gt 11245
_reflns_number_total 18806
_reflns_threshold_expression 'I > 2\s(I)'
_cod_data_source_file d4cc01407c3.cif
_cod_data_source_block ka1_pc_diox
_cod_depositor_comments 'Adding full bibliography for 7132990--7132997.cif.'
_cod_database_code 7132992
_shelx_shelxl_version_number 2019/2
_shelx_space_group_comment
;
The symmetry employed for this shelxl refinement is uniquely defined
by the following loop, which should always be used as a source of
symmetry information in preference to the above space-group names.
They are only intended as comments.
;
_shelx_estimated_absorpt_t_max 0.999
_shelx_estimated_absorpt_t_min 0.974
_olex2_refinement_description
;
1. Fixed Uiso
 At 1.2 times of:
  All C(H) groups, All C(H,H) groups, All N(H) groups
 At 1.5 times of:
  All C(H,H,H) groups, All O(H) groups
2. Restrained distances
 C1_8-O1_8
 C1_9-O1_9
 C1_10-O1_10
 C1_11-O1_11
 C1_12-O1_12
 C1_13-O1_13
 C1_14-O1_14
 C1_15-O1_15
 1.22 with sigma of 0.02
 C1_8-O2_8 = C1_8-O3_8 = O2_8-C2_8 = O3_8-C3_8
 C1_9-O2_9 = C1_9-O3_9 = O2_9-C2_9 = O3_9-C3_9
 C1_10-O2_10 = C1_10-O3_10 = O2_10-C2_10 = O3_10-C3_10
 C1_11-O2_11 = C1_11-O3_11 = O2_11-C2_11 = O3_11-C3_11
 C1_12-O2_12 = C1_12-O3_12 = O2_12-C2_12 = O3_12-C3_12
 C1_13-O2_13 = C1_13-O3_13 = O2_13-C2_13 = O3_13-C3_13
 C1_14-O2_14 = C1_14-O3_14 = O2_14-C2_14 = O3_14-C3_14
 C1_15-O2_15 = C1_15-O3_15 = O2_15-C2_15 = O3_15-C3_15
 1.34 with sigma of 0.02
 C2_8-C3_8 = C2_8-C4_8
 C2_9-C3_9 = C2_9-C4_9
 C2_10-C3_10 = C2_10-C4_10
 C2_11-C3_11 = C2_11-C4_11
 C2_12-C3_12 = C2_12-C4_12
 C2_13-C3_13 = C2_13-C4_13
 C2_14-C3_14 = C2_14-C4_14
 C2_15-C3_15 = C2_15-C4_15
 1.54 with sigma of 0.02
 H7_1-O1_8
 1.83 with sigma of 0.02
 C1_8-C2_8 = C1_8-C3_8
 C1_9-C2_9 = C1_9-C3_9
 C1_10-C2_10 = C1_10-C3_10
 C1_11-C2_11 = C1_11-C3_11
 C1_12-C2_12 = C1_12-C3_12
 C1_13-C2_13 = C1_13-C3_13
 C1_14-C2_14 = C1_14-C3_14
 C1_15-C2_15 = C1_15-C3_15
 2.2 with sigma of 0.04
 O2_8-C3_8 = O3_8-C2_8
 O2_9-C3_9 = O3_9-C2_9
 O2_10-C3_10 = O3_10-C2_10
 O2_11-C3_11 = O3_11-C2_11
 O2_12-C3_12 = O3_12-C2_12
 O2_13-C3_13 = O3_13-C2_13
 O2_14-C3_14 = O3_14-C2_14
 O2_15-C3_15 = O3_15-C2_15
 2.31 with sigma of 0.04
 C3_8-C4_8
 C3_9-C4_9
 C3_10-C4_10
 C3_11-C4_11
 C3_12-C4_12
 C3_13-C4_13
 C3_14-C4_14
 C3_15-C4_15
 2.56 with sigma of 0.01
 O2_8-C4_8
 O2_9-C4_9
 O2_10-C4_10
 O2_11-C4_11
 O2_12-C4_12
 O2_13-C4_13
 O2_14-C4_14
 O2_15-C4_15
 2.39 with sigma of 0.01
 C32_1-C36_1 \\sim C32_1-C35_1 \\sim C32_1-C34_1 \\sim C36_1-C35_1 \\sim
C36_1-C34_1 \\sim C35_1-
 C34_1
 with sigma of 0.04
 C33_1-C32_1 \\sim C33_1-C36_1 \\sim C33_1-C35_1 \\sim C33_1-C34_1
 with sigma of 0.02
 C60_1-C63_1 \\sim C60_1-C64_1 \\sim C60_1-C62_1 \\sim C63_1-C64_1 \\sim
C63_1-C62_1 \\sim C64_1-
 C62_1
 with sigma of 0.04
 C61_1-C60_1 \\sim C61_1-C63_1 \\sim C61_1-C64_1 \\sim C61_1-C62_1
 with sigma of 0.02
3. Restrained planarity
 O1_8, C1_8, O2_8, O3_8, C2_8, C3_8
 O1_9, C1_9, O2_9, O3_9, C2_9, C3_9
 O1_10, C1_10, O2_10, O3_10, C2_10, C3_10
 O1_11, C1_11, O2_11, O3_11, C2_11, C3_11
 O1_12, C1_12, O2_12, O3_12, C2_12, C3_12
 O1_13, C1_13, O2_13, O3_13, C2_13, C3_13
 O1_14, C1_14, O2_14, O3_14, C2_14, C3_14
 O1_15, C1_15, O2_15, O3_15, C2_15, C3_15
 with sigma of 0.1
4. Uiso/Uaniso restraints and constraints
: with sigma of 0.01 and sigma for terminal atoms of 0.02
Uanis(C2_13) \\sim Ueq, Uanis(C3_13) \\sim Ueq, Uanis(C4_13) \\sim Ueq: with
sigma of 0.01 and sigma for terminal atoms of 0.02
5. Rigid body (RIGU) restrains
 O1_8, O2_8, O3_8, C1_8, C2_8, C3_8, C4_8
 O1_9, O2_9, O3_9, C1_9, C2_9, C3_9, C4_9
 O1_10, O2_10, O3_10, C1_10, C2_10, C3_10, C4_10
 O1_11, O2_11, O3_11, C1_11, C2_11, C3_11, C4_11
 O1_12, O2_12, O3_12, C1_12, C2_12, C3_12, C4_12
 O1_13, O2_13, O3_13, C1_13, C2_13, C3_13, C4_13
 O1_14, O2_14, O3_14, C1_14, C2_14, C3_14, C4_14
 O1_15, O2_15, O3_15, C1_15, C2_15, C3_15, C4_15
 with sigma for 1-2 distances of 0.004 and sigma for 1-3 distances of 0.004
6. Others
 Uiso(O3)=Uiso(O1)=Uiso(C1)=Uiso(O2)=Uiso(C3)=Uiso(C2)=Uiso(C4)=FVAR(1)
 Uiso(C2)=Uiso(C4)=Uiso(C3)=Uiso(O2)=Uiso(O3)=Uiso(C1)=Uiso(O1)=FVAR(2)
7.a Ternary CH refined with riding coordinates:
 C91(H91), C124(H124), C2(H2), C2(H2), C2(H2), C2(H2), C2(H2), C2(H2), C2(H2),
 C2(H2)
7.b Secondary CH2 refined with riding coordinates:
 C3(H3A,H3B), C3(H3A,H3B), C3(H3A,H3B), C3(H3A,H3B), C3(H3A,H3B), C3(H3A,H3B),
 C3(H3A,H3B), C3(H3A,H3B)
7.c Me refined with riding coordinates:
 C26(H26A,H26B,H26C), C8(H8A,H8B,H8C), C84(H84A,H84B,H84C), C83(H83A,H83B,
 H83C), C28(H28A,H28B,H28C), C55(H55A,H55B,H55C), C82(H82A,H82B,H82C), C27(H27A,
 H27B,H27C), C63(H63A,H63B,H63C), C6(H6A,H6B,H6C), C64(H64A,H64B,H64C),
 C54(H54A,H54B,H54C), C62(H62A,H62B,H62C), C56(H56A,H56B,H56C), C7(H7A,H7B,H7C),
  C36(H36A,H36B,H36C), C35(H35A,H35B,H35C), C34(H34A,H34B,H34C), C4(H4A,H4B,
 H4C), C4(H4A,H4B,H4C), C4(H4A,H4B,H4C), C4(H4A,H4B,H4C), C4(H4A,H4B,H4C),
 C4(H4A,H4B,H4C), C4(H4A,H4B,H4C), C4(H4A,H4B,H4C)
7.d Aromatic/amide H refined with riding coordinates:
 N3(H3), N1(H1), N6(H6), N2(H2), C98(H98), C96(H96), N5(H5), C87(H87),
 C97(H97), C114(H114), C104(H104), C103(H103), N4(H4), C115(H115), C88(H88),
 C121(H121), C102(H102), C41(H41), C42(H42), C43(H43), C117(H117), C11(H11),
 C47(H47), C13(H13), C86(H86), C19(H19), C20(H20), C120(H120), C38(H38),
 C15(H15), C44(H44), C122(H122), C37(H37), C79(H79), C23(H23), C16(H16), C9(H9),
  C14(H14), C48(H48), C110(H110), C31(H31), C3(H3B), C107(H107), C75(H75),
 C52(H52), C108(H108), C59(H59), C76(H76), C65(H65), C66(H66), C72(H72),
 C70(H70), C69(H69), C71(H71)
7.e Idealised tetrahedral OH refined as rotating group:
 O7(H7), O3(H3A)
;
_smtbx_masks_special_details
;
A solvent mask was calculated and 3613 electrons were 
found in a volume of 11454\%A^3^ in 2 voids per unit cell. 
This is consistent with the presence of 
8[C4O3H6] per Formula Unit 
which account for 3456 electrons 
per unit cell.
;
_olex2_submission_special_instructions 'No special instructions were received'

loop_
_space_group_symop_operation_xyz
'x, y, z'
'-x, y, -z+1/2'
'x+1/2, y+1/2, z'
'-x+1/2, y+1/2, -z+1/2'
'-x, -y, -z'
'x, -y, z-1/2'
'-x+1/2, -y+1/2, -z'
'x+1/2, -y+1/2, z-1/2'

loop_
_atom_site_label
_atom_site_type_symbol
_atom_site_fract_x
_atom_site_fract_y
_atom_site_fract_z
_atom_site_U_iso_or_equiv
_atom_site_adp_type
_atom_site_occupancy
_atom_site_site_symmetry_order
_atom_site_calc_flag
_atom_site_refinement_flags_posn
_atom_site_refinement_flags_adp
_atom_site_refinement_flags_occupancy
_atom_site_disorder_assembly
_atom_site_disorder_group
O9_1 O 0.08206(13) 0.77135(18) 0.65023(15) 0.0478(13) Uani 1 1 d . . . . .
O10_1 O 0.30311(14) 0.70467(18) 0.53823(17) 0.0528(13) Uani 1 1 d . . . . .
N3_1 N 0.28032(16) 0.64722(19) 0.56859(18) 0.0430(15) Uani 1 1 d . . . . .
H3_1 H 0.286560 0.622585 0.585449 0.052 Uiso 1 1 calc R U . . .
N1_1 N 0.08954(17) 0.4682(2) 0.46986(19) 0.0537(17) Uani 1 1 d . . . . .
H1_1 H 0.068543 0.463216 0.450824 0.064 Uiso 1 1 calc R U . . .
O5_1 O 0.32939(16) 0.4072(2) 0.7912(2) 0.0773(19) Uani 1 1 d . . . . .
N6_1 N 0.36247(17) 0.3461(2) 0.82983(19) 0.0516(17) Uani 1 1 d . . . . .
H6_1 H 0.384513 0.334508 0.840435 0.062 Uiso 1 1 calc R U . . .
O7_1 O 0.19531(16) 0.5946(2) 0.62928(17) 0.0659(16) Uani 1 1 d . . . . .
H7_1 H 0.195596 0.584199 0.651828 0.099 Uiso 1 1 calc DR U . . .
N2_1 N 0.09907(18) 0.6917(2) 0.65092(19) 0.0524(17) Uani 1 1 d . . . . .
H2_1 H 0.102007 0.664921 0.665292 0.063 Uiso 1 1 calc R U . . .
O6_1 O 0.15552(18) 0.5366(2) 0.60436(18) 0.0779(18) Uani 1 1 d . . . . .
C99_1 C 0.2431(2) 0.6547(2) 0.5501(2) 0.0408(18) Uani 1 1 d . . . . .
O4_1 O 0.1810(2) 0.0689(2) 0.7241(2) 0.088(2) Uani 1 1 d . . . . .
O8_1 O 0.1374(2) 0.4291(2) 0.5153(2) 0.090(2) Uani 1 1 d . . . . .
C98_1 C 0.2272(2) 0.6877(2) 0.5197(2) 0.0415(19) Uani 1 1 d . . . . .
H98_1 H 0.242045 0.706671 0.509166 0.050 Uiso 1 1 calc R U . . .
C94_1 C 0.16810(19) 0.6661(2) 0.51910(19) 0.0357(17) Uani 1 1 d . . . . .
C91_1 C 0.1277(2) 0.6665(2) 0.5040(2) 0.0430(18) Uani 1 1 d . . . . .
H91_1 H 0.117351 0.690305 0.481544 0.052 Uiso 1 1 calc R U . . .
C96_1 C 0.1902(2) 0.6939(2) 0.5044(2) 0.0403(18) Uani 1 1 d . . . . .
H96_1 H 0.179903 0.717152 0.483720 0.048 Uiso 1 1 calc R U . . .
N5_1 N 0.1772(2) 0.1504(2) 0.7150(2) 0.067(2) Uani 1 1 d . . . . .
H5_1 H 0.168526 0.172849 0.696395 0.080 Uiso 1 1 calc R U . . .
C95_1 C 0.1837(2) 0.6324(2) 0.5498(2) 0.0424(18) Uani 1 1 d . . . . .
C40_1 C 0.0765(2) 0.5390(2) 0.8136(2) 0.0446(19) Uani 1 1 d . . . . .
C87_1 C 0.1225(2) 0.5314(3) 0.5163(2) 0.0470(19) Uani 1 1 d . . . . .
H87_1 H 0.132212 0.508331 0.537238 0.056 Uiso 1 1 calc R U . . .
C97_1 C 0.2205(2) 0.6259(2) 0.5652(2) 0.0421(19) Uani 1 1 d . . . . .
H97_1 H 0.230792 0.602360 0.585607 0.051 Uiso 1 1 calc R U . . .
C85_1 C 0.1001(2) 0.5169(3) 0.4782(2) 0.050(2) Uani 1 1 d . . . . .
C101_1 C 0.13146(19) 0.6445(2) 0.5723(2) 0.0413(18) Uani 1 1 d . . . . .
C90_1 C 0.1153(2) 0.6150(2) 0.4915(2) 0.0442(19) Uani 1 1 d . . . . .
C114_1 C 0.2990(2) 0.3215(2) 0.8142(2) 0.0456(19) Uani 1 1 d . . . . .
H114_1 H 0.291393 0.341386 0.790792 0.055 Uiso 1 1 calc R U . . .
C89_1 C 0.13068(19) 0.5816(2) 0.5233(2) 0.0413(18) Uani 1 1 d . . . . .
C100_1 C 0.11602(19) 0.6770(2) 0.5407(2) 0.0383(17) Uani 1 1 d . . . . .
C126_1 C 0.2209(2) 0.3236(3) 0.7624(3) 0.051(2) Uani 1 1 d . . . . .
C24_1 C 0.3081(2) 0.6729(3) 0.5640(2) 0.047(2) Uani 1 1 d . . . . .
C50_1 C 0.0915(2) 0.7322(3) 0.6679(2) 0.049(2) Uani 1 1 d . . . . .
C92_1 C 0.15471(18) 0.6045(2) 0.5622(2) 0.0367(17) Uani 1 1 d . . . . .
C112_1 C 0.2745(2) 0.2937(3) 0.8239(2) 0.0475(19) Uani 1 1 d . . . . .
O1_1 O 0.1142(2) 0.3354(3) 0.8819(3) 0.101(2) Uani 1 1 d . . . . .
C104_1 C 0.0858(2) 0.7179(2) 0.5802(2) 0.048(2) Uani 1 1 d . . . . .
H104_1 H 0.069332 0.741929 0.582494 0.057 Uiso 1 1 calc R U . . .
C116_1 C 0.3350(2) 0.3205(2) 0.8387(2) 0.047(2) Uani 1 1 d . . . . .
C103_1 C 0.1251(2) 0.6497(2) 0.6082(2) 0.0423(18) Uani 1 1 d . . . . .
H103_1 H 0.135633 0.627869 0.629847 0.051 Uiso 1 1 calc R U . . .
C105_1 C 0.1028(2) 0.6875(3) 0.6125(2) 0.048(2) Uani 1 1 d . . . . .
N4_1 N 0.1499(2) 0.3801(3) 0.8580(3) 0.078(2) Uani 1 1 d . . . . .
H4_1 H 0.153066 0.409242 0.849621 0.094 Uiso 1 1 calc R U . . .
C115_1 C 0.3219(2) 0.2641(3) 0.8825(2) 0.0480(19) Uani 1 1 d . . . . .
H115_1 H 0.329771 0.243444 0.905434 0.058 Uiso 1 1 calc R U . . .
C88_1 C 0.0932(2) 0.5996(3) 0.4552(2) 0.049(2) Uani 1 1 d . . . . .
H88_1 H 0.082840 0.622632 0.434360 0.059 Uiso 1 1 calc R U . . .
C121_1 C 0.2298(2) 0.1595(3) 0.8254(2) 0.049(2) Uani 1 1 d . . . . .
H121_1 H 0.238736 0.139935 0.848950 0.059 Uiso 1 1 calc R U . . .
C102_1 C 0.0931(2) 0.7128(3) 0.5444(2) 0.0454(19) Uani 1 1 d . . . . .
H102_1 H 0.082150 0.734094 0.522379 0.055 Uiso 1 1 calc R U . . .
C39_1 C 0.0695(2) 0.4905(3) 0.8272(2) 0.0474(19) Uani 1 1 d . . . . .
C111_1 C 0.2289(2) 0.2748(3) 0.8686(3) 0.051(2) Uani 1 1 d . . . . .
C93_1 C 0.1703(2) 0.5698(3) 0.5994(2) 0.0438(19) Uani 1 1 d . . . . .
C41_1 C 0.1054(2) 0.5671(3) 0.8353(2) 0.053(2) Uani 1 1 d . . . . .
H41_1 H 0.121621 0.555264 0.860298 0.064 Uiso 1 1 calc R U . . .
C119_1 C 0.2364(2) 0.2082(3) 0.8285(2) 0.0461(19) Uani 1 1 d . . . . .
C113_1 C 0.2863(2) 0.2647(2) 0.8590(2) 0.0461(19) Uani 1 1 d . . . . .
C46_1 C 0.0956(2) 0.6778(3) 0.7687(2) 0.0470(19) Uani 1 1 d . . . . .
C17_1 C 0.3966(2) 0.5803(3) 0.6792(2) 0.049(2) Uani 1 1 d . . . . .
C124_1 C 0.2556(2) 0.2370(2) 0.8668(2) 0.048(2) Uani 1 1 d . . . . .
H124_1 H 0.264079 0.216280 0.891559 0.058 Uiso 1 1 calc R U . . .
C42_1 C 0.0529(2) 0.5574(3) 0.7774(2) 0.0469(19) Uani 1 1 d . . . . .
H42_1 H 0.032322 0.539019 0.762304 0.056 Uiso 1 1 calc R U . . .
C125_1 C 0.2333(2) 0.2929(2) 0.8022(2) 0.0463(19) Uani 1 1 d . . . . .
C12_1 C 0.4104(2) 0.5063(3) 0.7377(2) 0.051(2) Uani 1 1 d . . . . .
C43_1 C 0.1115(2) 0.6121(3) 0.8217(2) 0.050(2) Uani 1 1 d . . . . .
H43_1 H 0.131431 0.630853 0.837795 0.060 Uiso 1 1 calc R U . . .
C109_1 C 0.2168(2) 0.3044(3) 0.8345(2) 0.054(2) Uani 1 1 d . . . . .
C117_1 C 0.3459(2) 0.2922(3) 0.8735(2) 0.054(2) Uani 1 1 d . . . . .
H117_1 H 0.370362 0.292815 0.891007 0.065 Uiso 1 1 calc R U . . .
C11_1 C 0.3876(2) 0.4445(3) 0.7746(3) 0.052(2) Uani 1 1 d . . . . .
H11_1 H 0.363978 0.456515 0.760785 0.062 Uiso 1 1 calc R U . . .
C18_1 C 0.3887(2) 0.6183(3) 0.6466(2) 0.051(2) Uani 1 1 d . . . . .
C47_1 C 0.0889(2) 0.6825(3) 0.7271(2) 0.050(2) Uani 1 1 d . . . . .
H47_1 H 0.080198 0.655530 0.709741 0.060 Uiso 1 1 calc R U . . .
C2_1 C 0.3920(2) 0.4061(3) 0.8010(2) 0.050(2) Uani 1 1 d . . . . .
C21_1 C 0.3453(2) 0.6612(2) 0.5918(2) 0.0452(19) Uani 1 1 d . . . . .
C123_1 C 0.1975(2) 0.1683(3) 0.7545(3) 0.058(2) Uani 1 1 d . . . . .
C77_1 C 0.0907(2) 0.3796(3) 0.4716(3) 0.059(2) Uani 1 1 d . . . . .
C13_1 C 0.3805(2) 0.5366(3) 0.7306(3) 0.057(2) Uani 1 1 d . . . . .
H13_1 H 0.364756 0.532894 0.745640 0.069 Uiso 1 1 calc R U . . .
C45_1 C 0.0893(2) 0.6303(3) 0.7851(2) 0.049(2) Uani 1 1 d . . . . .
C86_1 C 0.0853(2) 0.5512(3) 0.4477(2) 0.052(2) Uani 1 1 d . . . . .
H86_1 H 0.069737 0.541039 0.421828 0.063 Uiso 1 1 calc R U . . .
C118_1 C 0.2237(2) 0.2373(3) 0.7935(2) 0.049(2) Uani 1 1 d . . . . .
C10_1 C 0.4161(2) 0.4657(3) 0.7679(2) 0.053(2) Uani 1 1 d . . . . .
C19_1 C 0.3533(2) 0.6261(3) 0.6217(2) 0.051(2) Uani 1 1 d . . . . .
H19_1 H 0.334432 0.607179 0.625148 0.061 Uiso 1 1 calc R U . . .
O3_1 O 0.2363(2) 0.3091(3) 0.7371(2) 0.104(2) Uani 1 1 d . . . . .
H3A_1 H 0.258136 0.302918 0.749685 0.155 Uiso 1 1 calc R U . . .
C78_1 C 0.1083(3) 0.4278(3) 0.4879(3) 0.066(3) Uani 1 1 d . . . . .
C1_1 C 0.3585(2) 0.3871(3) 0.8064(2) 0.054(2) Uani 1 1 d . . . . .
C20_1 C 0.4159(2) 0.6454(3) 0.6416(3) 0.053(2) Uani 1 1 d . . . . .
H20_1 H 0.440042 0.639336 0.658551 0.063 Uiso 1 1 calc R U . . .
C49_1 C 0.0948(2) 0.7264(3) 0.7113(2) 0.050(2) Uani 1 1 d . . . . .
C120_1 C 0.2046(2) 0.2167(3) 0.7570(3) 0.054(2) Uani 1 1 d . . . . .
H120_1 H 0.196287 0.236228 0.733408 0.065 Uiso 1 1 calc R U . . .
C38_1 C 0.0968(2) 0.4575(3) 0.8408(2) 0.054(2) Uani 1 1 d . . . . .
H38_1 H 0.120682 0.466680 0.843384 0.065 Uiso 1 1 calc R U . . .
C15_1 C 0.3740(2) 0.5728(3) 0.7006(2) 0.056(2) Uani 1 1 d . . . . .
H15_1 H 0.353232 0.592620 0.695183 0.067 Uiso 1 1 calc R U . . .
C30_1 C 0.0900(2) 0.4094(3) 0.8511(2) 0.057(2) Uani 1 1 d . . . . .
C44_1 C 0.0588(2) 0.6018(3) 0.7632(3) 0.056(2) Uani 1 1 d . . . . .
H44_1 H 0.042370 0.613574 0.738325 0.067 Uiso 1 1 calc R U . . .
C80_1 C 0.0526(2) 0.3297(3) 0.4168(2) 0.056(2) Uani 1 1 d . . . . .
C122_1 C 0.2103(2) 0.1379(3) 0.7889(3) 0.059(2) Uani 1 1 d . . . . .
H122_1 H 0.205759 0.104037 0.786992 0.071 Uiso 1 1 calc R U . . .
C37_1 C 0.0339(2) 0.4747(3) 0.8230(2) 0.053(2) Uani 1 1 d . . . . .
H37_1 H 0.014745 0.497367 0.813287 0.064 Uiso 1 1 calc R U . . .
C79_1 C 0.0679(2) 0.3747(3) 0.4324(3) 0.056(2) Uani 1 1 d . . . . .
H79_1 H 0.062218 0.402404 0.415325 0.067 Uiso 1 1 calc R U . . .
C23_1 C 0.3736(2) 0.6891(3) 0.5879(3) 0.054(2) Uani 1 1 d . . . . .
H23_1 H 0.368248 0.713892 0.568004 0.064 Uiso 1 1 calc R U . . .
C4_1 C 0.4571(2) 0.4085(3) 0.8151(3) 0.055(2) Uani 1 1 d . . . . .
C16_1 C 0.4271(2) 0.5509(3) 0.6877(3) 0.057(2) Uani 1 1 d . . . . .
H16_1 H 0.443604 0.555989 0.673739 0.068 Uiso 1 1 calc R U . . .
C9_1 C 0.4509(2) 0.4480(3) 0.7885(3) 0.057(2) Uani 1 1 d . . . . .
H9_1 H 0.470866 0.463344 0.784317 0.068 Uiso 1 1 calc R U . . .
C14_1 C 0.4336(2) 0.5146(3) 0.7162(3) 0.063(2) Uani 1 1 d . . . . .
H14_1 H 0.454338 0.494801 0.721334 0.076 Uiso 1 1 calc R U . . .
C48_1 C 0.1081(2) 0.7176(3) 0.7930(2) 0.062(2) Uani 1 1 d . . . . .
H48_1 H 0.114029 0.713700 0.821297 0.075 Uiso 1 1 calc R U . . .
C29_1 C 0.1188(2) 0.3721(3) 0.8652(3) 0.065(2) Uani 1 1 d . . . . .
C110_1 C 0.2154(2) 0.2800(3) 0.8996(3) 0.060(2) Uani 1 1 d . . . . .
H110_1 H 0.223117 0.259004 0.922402 0.071 Uiso 1 1 calc R U . . .
C22_1 C 0.4092(2) 0.6817(3) 0.6124(3) 0.057(2) Uani 1 1 d . . . . .
C31_1 C 0.0550(2) 0.3965(3) 0.8455(2) 0.054(2) Uani 1 1 d . . . . .
H31_1 H 0.050162 0.364053 0.850945 0.065 Uiso 1 1 calc R U . . .
C3_1 C 0.4268(2) 0.3883(3) 0.8205(3) 0.054(2) Uani 1 1 d . . . . .
H3B_1 H 0.429919 0.361243 0.838047 0.064 Uiso 1 1 calc R U . . .
C57_1 C 0.1695(2) 0.1038(3) 0.7019(3) 0.063(2) Uani 1 1 d . . . . .
C32_1 C 0.0260(2) 0.4292(3) 0.8319(2) 0.059(2) Uani 1 1 d D . . . .
C58_1 C 0.1487(2) 0.0985(3) 0.6581(2) 0.056(2) Uani 1 1 d . . . . .
C74_1 C 0.0854(3) 0.2949(3) 0.4835(3) 0.069(3) Uani 1 1 d . . . . .
C81_1 C 0.0290(2) 0.3211(3) 0.3739(2) 0.061(2) Uani 1 1 d . . . . .
C107_1 C 0.1906(2) 0.3412(3) 0.8327(3) 0.061(2) Uani 1 1 d . . . . .
H107_1 H 0.182578 0.362212 0.809952 0.074 Uiso 1 1 calc R U . . .
C75_1 C 0.0993(3) 0.3411(3) 0.4966(3) 0.074(3) Uani 1 1 d . . . . .
H75_1 H 0.115011 0.345416 0.523677 0.089 Uiso 1 1 calc R U . . .
C51_1 C 0.1128(2) 0.7634(3) 0.7786(3) 0.060(2) Uani 1 1 d . . . . .
C52_1 C 0.1056(2) 0.7661(3) 0.7375(3) 0.062(2) Uani 1 1 d . . . . .
H52_1 H 0.108049 0.796618 0.726273 0.075 Uiso 1 1 calc R U . . .
C106_1 C 0.1776(2) 0.3461(3) 0.8627(3) 0.067(3) Uani 1 1 d . . . . .
C108_1 C 0.1896(2) 0.3171(3) 0.8972(3) 0.071(3) Uani 1 1 d . . . . .
H108_1 H 0.180766 0.322070 0.918853 0.085 Uiso 1 1 calc R U . . .
C59_1 C 0.1361(3) 0.0517(3) 0.6440(3) 0.068(3) Uani 1 1 d . . . . .
H59_1 H 0.141219 0.025539 0.662599 0.082 Uiso 1 1 calc R U . . .
C76_1 C 0.0625(3) 0.2906(3) 0.4435(3) 0.063(2) Uani 1 1 d . . . . .
H76_1 H 0.053181 0.259477 0.433996 0.076 Uiso 1 1 calc R U . . .
C25_1 C 0.4410(2) 0.7104(3) 0.6084(3) 0.069(3) Uani 1 1 d . . . . .
C26_1 C 0.4279(2) 0.7512(3) 0.5768(3) 0.078(3) Uani 1 1 d . . . . .
H26A_1 H 0.410769 0.771976 0.583909 0.117 Uiso 1 1 calc R U . . .
H26B_1 H 0.448572 0.770656 0.576444 0.117 Uiso 1 1 calc R U . . .
H26C_1 H 0.415974 0.736999 0.550048 0.117 Uiso 1 1 calc R U . . .
C73_1 C 0.0947(3) 0.2520(3) 0.5099(3) 0.076(3) Uani 1 1 d . . . . .
C65_1 C 0.1404(3) 0.1357(3) 0.6317(3) 0.077(3) Uani 1 1 d . . . . .
H65_1 H 0.148020 0.167530 0.641083 0.093 Uiso 1 1 calc R U . . .
C5_1 C 0.4937(3) 0.3868(3) 0.8350(3) 0.084(3) Uani 1 1 d . . . . .
C67_1 C 0.1210(3) 0.1282(3) 0.5910(3) 0.081(3) Uani 1 1 d . . . . .
C33_1 C -0.0118(2) 0.4138(3) 0.8278(3) 0.078(3) Uani 1 1 d D . . . .
C68_1 C 0.1109(3) 0.1729(3) 0.5620(3) 0.082(3) Uani 1 1 d . . . . .
C60_1 C 0.1167(3) 0.0430(3) 0.6041(3) 0.076(3) Uani 1 1 d D . . . .
C66_1 C 0.1088(3) 0.0822(3) 0.5773(3) 0.077(3) Uani 1 1 d . . . . .
H66_1 H 0.095029 0.077163 0.549619 0.092 Uiso 1 1 calc R U . . .
C72_1 C 0.0978(3) 0.2078(3) 0.4965(3) 0.094(4) Uani 1 1 d . . . . .
H72_1 H 0.093643 0.203484 0.468534 0.113 Uiso 1 1 calc R U . . .
C8_1 C 0.5243(3) 0.4146(4) 0.8276(4) 0.089(3) Uani 1 1 d . . . . .
H8A_1 H 0.547244 0.398299 0.841526 0.133 Uiso 1 1 calc R U . . .
H8B_1 H 0.520075 0.415777 0.798542 0.133 Uiso 1 1 calc R U . . .
H8C_1 H 0.525124 0.447715 0.838055 0.133 Uiso 1 1 calc R U . . .
C61_1 C 0.1038(3) -0.0084(3) 0.5901(3) 0.088(3) Uani 1 1 d D . . . .
C53_1 C 0.1250(4) 0.8087(4) 0.8048(3) 0.097(4) Uani 1 1 d . . . . .
C70_1 C 0.1068(3) 0.1675(3) 0.5219(3) 0.091(3) Uani 1 1 d . . . . .
H70_1 H 0.110101 0.136734 0.511609 0.109 Uiso 1 1 calc R U . . .
C84_1 C 0.0215(3) 0.3683(4) 0.3486(3) 0.095(3) Uani 1 1 d . . . . .
H84A_1 H 0.005989 0.361018 0.320807 0.142 Uiso 1 1 calc R U . . .
H84B_1 H 0.009376 0.391767 0.360491 0.142 Uiso 1 1 calc R U . . .
H84C_1 H 0.044352 0.382013 0.348349 0.142 Uiso 1 1 calc R U . . .
C83_1 C -0.0046(3) 0.2948(4) 0.3729(3) 0.102(4) Uani 1 1 d . . . . .
H83A_1 H -0.019974 0.289316 0.344786 0.152 Uiso 1 1 calc R U . . .
H83B_1 H 0.001931 0.263550 0.386754 0.152 Uiso 1 1 calc R U . . .
H83C_1 H -0.017753 0.314322 0.386592 0.152 Uiso 1 1 calc R U . . .
C28_1 C 0.4669(3) 0.6781(4) 0.5991(5) 0.121(5) Uani 1 1 d . . . . .
H28A_1 H 0.486975 0.697355 0.596701 0.181 Uiso 1 1 calc R U . . .
H28B_1 H 0.476162 0.654248 0.620776 0.181 Uiso 1 1 calc R U . . .
H28C_1 H 0.454758 0.661304 0.573480 0.181 Uiso 1 1 calc R U . . .
C55_1 C 0.0954(4) 0.8453(4) 0.7932(4) 0.109(4) Uani 1 1 d . . . . .
H55A_1 H 0.103182 0.874332 0.809966 0.163 Uiso 1 1 calc R U . . .
H55B_1 H 0.089572 0.853985 0.764660 0.163 Uiso 1 1 calc R U . . .
H55C_1 H 0.073961 0.831658 0.797287 0.163 Uiso 1 1 calc R U . . .
C82_1 C 0.0497(4) 0.2882(4) 0.3529(4) 0.104(4) Uani 1 1 d . . . . .
H82A_1 H 0.034506 0.282371 0.324809 0.155 Uiso 1 1 calc R U . . .
H82B_1 H 0.072038 0.304394 0.353597 0.155 Uiso 1 1 calc R U . . .
H82C_1 H 0.055618 0.257189 0.367299 0.155 Uiso 1 1 calc R U . . .
C27_1 C 0.4598(3) 0.7388(4) 0.6502(4) 0.107(4) Uani 1 1 d . . . . .
H27A_1 H 0.441971 0.759958 0.655603 0.161 Uiso 1 1 calc R U . . .
H27B_1 H 0.468984 0.715409 0.672228 0.161 Uiso 1 1 calc R U . . .
H27C_1 H 0.479755 0.758494 0.648099 0.161 Uiso 1 1 calc R U . . .
C63_1 C 0.0731(3) -0.0202(4) 0.6056(3) 0.113(4) Uani 1 1 d D . . . .
H63A_1 H 0.064194 -0.053016 0.597047 0.169 Uiso 1 1 calc R U . . .
H63B_1 H 0.081857 -0.018314 0.635145 0.169 Uiso 1 1 calc R U . . .
H63C_1 H 0.053444 0.003142 0.594437 0.169 Uiso 1 1 calc R U . . .
C6_1 C 0.4935(3) 0.3348(4) 0.8166(6) 0.137(6) Uani 1 1 d . . . . .
H6A_1 H 0.517208 0.319626 0.829125 0.206 Uiso 1 1 calc R U . . .
H6B_1 H 0.474994 0.314803 0.821748 0.206 Uiso 1 1 calc R U . . .
H6C_1 H 0.488226 0.337436 0.787344 0.206 Uiso 1 1 calc R U . . .
C69_1 C 0.1040(4) 0.2161(4) 0.5758(3) 0.104(4) Uani 1 1 d . . . . .
H69_1 H 0.105115 0.218640 0.603104 0.124 Uiso 1 1 calc R U . . .
C71_1 C 0.0957(3) 0.2554(4) 0.5521(3) 0.097(4) Uani 1 1 d . . . . .
H71_1 H 0.090445 0.285263 0.562417 0.117 Uiso 1 1 calc R U . . .
C64_1 C 0.1346(4) -0.0447(4) 0.6087(4) 0.119(4) Uani 1 1 d D . . . .
H64A_1 H 0.154603 -0.037663 0.599089 0.178 Uiso 1 1 calc R U . . .
H64B_1 H 0.142941 -0.042036 0.638259 0.178 Uiso 1 1 calc R U . . .
H64C_1 H 0.125785 -0.077726 0.600727 0.178 Uiso 1 1 calc R U . . .
C54_1 C 0.1583(4) 0.8315(4) 0.7984(4) 0.114(4) Uani 1 1 d . . . . .
H54A_1 H 0.178153 0.808024 0.805911 0.171 Uiso 1 1 calc R U . . .
H54B_1 H 0.152325 0.840551 0.769980 0.171 Uiso 1 1 calc R U . . .
H54C_1 H 0.165641 0.860469 0.815414 0.171 Uiso 1 1 calc R U . . .
C62_1 C 0.0917(4) -0.0127(4) 0.5438(3) 0.133(6) Uani 1 1 d D . . . .
H62A_1 H 0.112035 -0.004929 0.534814 0.199 Uiso 1 1 calc R U . . .
H62B_1 H 0.083601 -0.045921 0.535706 0.199 Uiso 1 1 calc R U . . .
H62C_1 H 0.071873 0.009915 0.531413 0.199 Uiso 1 1 calc R U . . .
C56_1 C 0.1367(5) 0.7944(5) 0.8500(3) 0.143(6) Uani 1 1 d . . . . .
H56A_1 H 0.156092 0.770352 0.856094 0.215 Uiso 1 1 calc R U . . .
H56B_1 H 0.145253 0.823223 0.866778 0.215 Uiso 1 1 calc R U . . .
H56C_1 H 0.116010 0.780535 0.855647 0.215 Uiso 1 1 calc R U . . .
C7_1 C 0.5016(3) 0.3848(7) 0.8809(4) 0.162(8) Uani 1 1 d . . . . .
H7A_1 H 0.525459 0.370569 0.894270 0.244 Uiso 1 1 calc R U . . .
H7B_1 H 0.500979 0.417678 0.891208 0.244 Uiso 1 1 calc R U . . .
H7C_1 H 0.483241 0.364850 0.886529 0.244 Uiso 1 1 calc R U . . .
C36_1 C -0.0366(4) 0.4555(5) 0.8240(6) 0.165(7) Uani 1 1 d D . . . .
H36A_1 H -0.026313 0.477488 0.846932 0.248 Uiso 1 1 calc R U . . .
H36B_1 H -0.039660 0.472816 0.798738 0.248 Uiso 1 1 calc R U . . .
H36C_1 H -0.060024 0.443627 0.823859 0.248 Uiso 1 1 calc R U . . .
C35_1 C -0.0104(4) 0.3940(6) 0.8685(5) 0.158(7) Uani 1 1 d D . . . .
H35A_1 H -0.000879 0.418896 0.889258 0.236 Uiso 1 1 calc R U . . .
H35B_1 H -0.034774 0.384837 0.867265 0.236 Uiso 1 1 calc R U . . .
H35C_1 H 0.005309 0.365433 0.875219 0.236 Uiso 1 1 calc R U . . .
C34_1 C -0.0255(4) 0.3800(9) 0.7947(7) 0.31(2) Uani 1 1 d D . . . .
H34A_1 H -0.008444 0.353075 0.798303 0.468 Uiso 1 1 calc R U . . .
H34B_1 H -0.048868 0.367331 0.794250 0.468 Uiso 1 1 calc R U . . .
H34C_1 H -0.028504 0.396520 0.769128 0.468 Uiso 1 1 calc R U . . .
O2_1 O 0.2068(4) 0.3549(5) 0.7587(3) 0.220(8) Uani 1 1 d . . . . .
C1_8 C 0.2327(3) 0.5281(4) 0.7205(3) 0.099(3) Uani 1 1 d D . . . .
O1_8 O 0.2104(2) 0.5578(3) 0.7023(2) 0.100(2) Uani 1 1 d D . . . .
O3_8 O 0.2529(2) 0.5027(3) 0.7055(3) 0.116(3) Uani 1 1 d D . . . .
O2_8 O 0.2399(3) 0.5166(4) 0.7591(3) 0.147(4) Uani 1 1 d D . . . .
C3_8 C 0.2763(4) 0.4730(5) 0.7369(4) 0.129(4) Uani 1 1 d D . . . .
H3A_8 H 0.301833 0.481153 0.741445 0.155 Uiso 1 1 calc R U . . .
H3B_8 H 0.272416 0.438346 0.729432 0.155 Uiso 1 1 calc R U . . .
C2_8 C 0.2676(4) 0.4827(5) 0.7740(4) 0.141(5) Uani 1 1 d D . . . .
H2_8 H 0.288705 0.499456 0.793922 0.169 Uiso 1 1 calc R U . . .
C4_8 C 0.2561(7) 0.4428(7) 0.7955(8) 0.276(13) Uani 1 1 d D . . . .
H4A_8 H 0.275812 0.419364 0.805709 0.413 Uiso 1 1 calc R U . . .
H4B_8 H 0.250031 0.456210 0.818113 0.413 Uiso 1 1 calc R U . . .
H4C_8 H 0.234881 0.426503 0.776664 0.413 Uiso 1 1 calc R U . . .
C2_9 C 0.1477(5) 0.4960(5) 0.7385(5) 0.194(7) Uani 1 1 d D . . . .
H2_9 H 0.169790 0.488226 0.731743 0.233 Uiso 1 1 calc R U . . .
O1_9 O 0.1095(3) 0.5882(3) 0.6768(3) 0.130(3) Uani 1 1 d D . . . .
C1_9 C 0.1242(3) 0.5630(4) 0.7051(4) 0.117(4) Uani 1 1 d D . . . .
O3_9 O 0.1448(3) 0.5793(3) 0.7418(3) 0.123(3) Uani 1 1 d D . . . .
O2_9 O 0.1236(3) 0.5164(3) 0.7057(3) 0.125(3) Uani 1 1 d D . . . .
C3_9 C 0.1559(3) 0.5403(3) 0.7654(3) 0.108(3) Uani 1 1 d D . . . .
H3A_9 H 0.143059 0.538211 0.785123 0.130 Uiso 1 1 calc R U . . .
H3B_9 H 0.182099 0.542395 0.780519 0.130 Uiso 1 1 calc R U . . .
C4_9 C 0.1363(5) 0.4514(4) 0.7539(4) 0.162(6) Uani 1 1 d D . . . .
H4A_9 H 0.156015 0.439882 0.777662 0.243 Uiso 1 1 calc R U . . .
H4B_9 H 0.115077 0.458328 0.761387 0.243 Uiso 1 1 calc R U . . .
H4C_9 H 0.130338 0.426431 0.732825 0.243 Uiso 1 1 calc R U . . .
C2_10 C -0.0547(4) 0.5062(6) 0.4398(7) 0.220(8) Uani 1 1 d D . . . .
H2_10 H -0.050764 0.501352 0.469183 0.264 Uiso 1 1 calc R U . . .
O1_10 O 0.01586(19) 0.4717(3) 0.4146(2) 0.089(2) Uani 1 1 d D . . . .
C1_10 C -0.0107(3) 0.4720(5) 0.4206(4) 0.135(5) Uani 1 1 d D . . . .
O3_10 O -0.0400(2) 0.4468(3) 0.4067(3) 0.126(3) Uani 1 1 d D . . . .
O2_10 O -0.0226(3) 0.5104(5) 0.4351(5) 0.215(6) Uani 1 1 d D . . . .
C3_10 C -0.0680(4) 0.4600(6) 0.4182(6) 0.182(7) Uani 1 1 d D . . . .
H3A_10 H -0.072828 0.435544 0.436304 0.218 Uiso 1 1 calc R U . . .
H3B_10 H -0.090227 0.465073 0.394520 0.218 Uiso 1 1 calc R U . . .
C4_10 C -0.0784(5) 0.5513(6) 0.4251(9) 0.281(12) Uani 1 1 d D . . . .
H4A_10 H -0.101591 0.546510 0.429139 0.422 Uiso 1 1 calc R U . . .
H4B_10 H -0.066201 0.579637 0.440528 0.422 Uiso 1 1 calc R U . . .
H4C_10 H -0.082590 0.556395 0.396336 0.422 Uiso 1 1 calc R U . . .
C3_11 C 0.5421(5) 0.6210(7) 0.7110(6) 0.210(7) Uani 1 1 d D . . . .
H3A_11 H 0.555780 0.608373 0.738319 0.252 Uiso 1 1 calc R U . . .
H3B_11 H 0.535377 0.655135 0.713581 0.252 Uiso 1 1 calc R U . . .
C1_11 C 0.5165(4) 0.5681(5) 0.6646(6) 0.170(5) Uani 1 1 d D . . . .
O2_11 O 0.5453(4) 0.5827(5) 0.6573(6) 0.247(7) Uani 1 1 d D . . . .
O3_11 O 0.5126(4) 0.5940(7) 0.6933(6) 0.250(7) Uani 1 1 d D . . . .
O1_11 O 0.4961(5) 0.5389(6) 0.6437(6) 0.257(8) Uani 1 1 d D . . . .
C2_11 C 0.5646(5) 0.6174(6) 0.6835(6) 0.212(7) Uani 1 1 d D . . . .
H2_11 H 0.589415 0.605402 0.698984 0.254 Uiso 1 1 calc R U . . .
C4_11 C 0.5665(8) 0.6638(6) 0.6609(9) 0.291(13) Uani 1 1 d D . . . .
H4A_11 H 0.580410 0.688232 0.680144 0.437 Uiso 1 1 calc R U . . .
H4B_11 H 0.578296 0.657007 0.641082 0.437 Uiso 1 1 calc R U . . .
H4C_11 H 0.542042 0.675913 0.646952 0.437 Uiso 1 1 calc R U . . .
O1_12 O 0.4237(5) 0.3447(6) 0.9340(8) 0.41(2) Uani 1 1 d D . . . .
O3_12 O 0.4753(4) 0.3087(5) 0.9716(6) 0.243(8) Uani 1 1 d D . . . .
C1_12 C 0.4533(4) 0.3442(6) 0.9572(5) 0.184(8) Uani 1 1 d D . . . .
C3_12 C 0.5065(6) 0.3245(7) 0.9994(8) 0.269(13) Uani 1 1 d D . . . .
H3A_12 H 0.527487 0.315258 0.991688 0.323 Uiso 1 1 calc R U . . .
H3B_12 H 0.509612 0.311169 1.026470 0.323 Uiso 1 1 calc R U . . .
O2_12 O 0.4680(4) 0.3848(5) 0.9730(5) 0.238(8) Uani 1 1 d D . . . .
C2_12 C 0.5020(5) 0.3779(7) 0.9988(7) 0.237(10) Uani 1 1 d D . . . .
H2_12 H 0.517523 0.389830 0.983441 0.285 Uiso 1 1 calc R U . . .
C4_12 C 0.5129(9) 0.4071(10) 1.0353(8) 0.39(2) Uani 1 1 d D . . . .
H4A_12 H 0.537906 0.399252 1.051650 0.587 Uiso 1 1 calc R U . . .
H4B_12 H 0.511191 0.441502 1.028011 0.587 Uiso 1 1 calc R U . . .
H4C_12 H 0.497085 0.400144 1.050819 0.587 Uiso 1 1 calc R U . . .
O1_13 O 0.2850(2) 0.5563(3) 0.6256(3) 0.119(3) Uani 1 1 d D . . . .
C1_13 C 0.2759(4) 0.5182(5) 0.6215(4) 0.148(5) Uani 1 1 d D . . . .
O2_13 O 0.2415(4) 0.5085(4) 0.6006(5) 0.206(5) Uani 1 1 d D . . . .
O3_13 O 0.2881(4) 0.4770(4) 0.6353(5) 0.188(5) Uani 1 1 d D . . . .
C2_13 C 0.2341(5) 0.4592(6) 0.5954(6) 0.224(7) Uani 1 1 d D U . . .
H2_13 H 0.211403 0.448950 0.599791 0.268 Uiso 1 1 calc R U . . .
C3_13 C 0.2691(6) 0.4379(6) 0.6260(6) 0.219(7) Uani 1 1 d D U . . .
H3A_13 H 0.264858 0.423437 0.649737 0.263 Uiso 1 1 calc R U . . .
H3B_13 H 0.280272 0.413470 0.613350 0.263 Uiso 1 1 calc R U . . .
C4_13 C 0.2349(10) 0.4482(9) 0.5503(6) 0.346(13) Uani 1 1 d D U . . .
H4A_13 H 0.229824 0.413786 0.543978 0.519 Uiso 1 1 calc R U . . .
H4B_13 H 0.216531 0.467953 0.530557 0.519 Uiso 1 1 calc R U . . .
H4C_13 H 0.258752 0.456228 0.549297 0.519 Uiso 1 1 calc R U . . .
O3_14 O 0.1978(6) 0.5488(11) 0.8842(8) 0.331(6) Uiso 1 1 d D U . . .
O1_14 O 0.1913(7) 0.4733(9) 0.8569(7) 0.331(6) Uiso 1 1 d D U . . .
C1_14 C 0.2077(7) 0.5116(9) 0.8657(7) 0.331(6) Uiso 1 1 d D U . . .
O2_14 O 0.2373(6) 0.5238(9) 0.8549(7) 0.331(6) Uiso 1 1 d D U . . .
C3_14 C 0.2212(7) 0.5861(10) 0.8905(10) 0.331(6) Uiso 1 1 d D U . . .
H3A_14 H 0.233964 0.591264 0.919800 0.397 Uiso 1 1 calc R U . . .
H3B_14 H 0.208560 0.616411 0.878581 0.397 Uiso 1 1 calc R U . . .
C2_14 C 0.2483(7) 0.5702(10) 0.8689(8) 0.331(6) Uiso 1 1 d D U . . .
H2_14 H 0.246891 0.592538 0.846047 0.397 Uiso 1 1 calc R U . . .
C4_14 C 0.2871(6) 0.5680(12) 0.8999(10) 0.331(6) Uiso 1 1 d D U . . .
H4A_14 H 0.294951 0.600774 0.909894 0.497 Uiso 1 1 calc R U . . .
H4B_14 H 0.287493 0.547184 0.922584 0.497 Uiso 1 1 calc R U . . .
H4C_14 H 0.303407 0.554824 0.886845 0.497 Uiso 1 1 calc R U . . .
C2_15 C 0.2144(7) 0.6961(9) 0.7628(7) 0.291(5) Uiso 1 1 d D U . . .
H2_15 H 0.234664 0.717160 0.761724 0.349 Uiso 1 1 calc R U . . .
C4_15 C 0.1865(8) 0.6912(10) 0.7211(6) 0.291(5) Uiso 1 1 d D U . . .
H4A_15 H 0.198138 0.679066 0.702356 0.436 Uiso 1 1 calc R U . . .
H4B_15 H 0.167779 0.668335 0.721941 0.436 Uiso 1 1 calc R U . . .
H4C_15 H 0.175628 0.722869 0.711817 0.436 Uiso 1 1 calc R U . . .
C3_15 C 0.2293(8) 0.6442(9) 0.7803(7) 0.291(5) Uiso 1 1 d D U . . .
H3A_15 H 0.220998 0.618828 0.759229 0.349 Uiso 1 1 calc R U . . .
H3B_15 H 0.255963 0.643985 0.791564 0.349 Uiso 1 1 calc R U . . .
O2_15 O 0.2017(6) 0.7123(8) 0.7907(6) 0.291(5) Uiso 1 1 d D U . . .
O3_15 O 0.2154(6) 0.6383(8) 0.8081(7) 0.291(5) Uiso 1 1 d D U . . .
C1_15 C 0.2040(5) 0.6803(11) 0.8210(6) 0.291(5) Uiso 1 1 d D U . . .
O1_15 O 0.1961(6) 0.6779(8) 0.8541(7) 0.291(5) Uiso 1 1 d D U . . .

loop_
_atom_site_aniso_label
_atom_site_aniso_U_11
_atom_site_aniso_U_22
_atom_site_aniso_U_33
_atom_site_aniso_U_23
_atom_site_aniso_U_13
_atom_site_aniso_U_12
O9_1 0.052(3) 0.041(3) 0.055(3) 0.000(3) 0.025(3) -0.005(2)
O10_1 0.051(3) 0.037(3) 0.069(4) 0.012(3) 0.019(3) -0.004(2)
N3_1 0.043(4) 0.030(3) 0.054(4) 0.002(3) 0.014(3) 0.001(3)
N1_1 0.050(4) 0.036(4) 0.057(4) -0.010(3) -0.005(3) -0.005(3)
O5_1 0.053(4) 0.046(3) 0.129(6) 0.036(4) 0.025(4) 0.015(3)
N6_1 0.045(4) 0.041(4) 0.070(4) 0.008(3) 0.021(3) 0.004(3)
O7_1 0.072(4) 0.057(4) 0.061(4) 0.011(3) 0.014(3) -0.005(3)
N2_1 0.081(5) 0.029(4) 0.056(4) -0.006(3) 0.035(4) 0.002(3)
O6_1 0.081(5) 0.058(4) 0.077(4) 0.021(3) 0.004(3) -0.012(4)
C99_1 0.055(5) 0.020(4) 0.047(4) -0.001(3) 0.017(4) -0.001(4)
O4_1 0.121(6) 0.054(4) 0.071(4) 0.007(4) 0.009(4) -0.009(4)
O8_1 0.090(5) 0.046(4) 0.097(5) -0.021(3) -0.016(4) 0.008(3)
C98_1 0.055(6) 0.021(4) 0.052(5) -0.005(4) 0.023(4) -0.010(3)
C94_1 0.044(5) 0.029(4) 0.030(4) 0.002(3) 0.007(3) 0.004(3)
C91_1 0.055(5) 0.030(4) 0.040(4) 0.003(3) 0.011(4) -0.005(3)
C96_1 0.051(5) 0.026(4) 0.040(4) -0.004(3) 0.011(4) -0.004(3)
N5_1 0.078(5) 0.044(4) 0.060(5) 0.015(4) 0.000(4) -0.001(4)
C95_1 0.045(5) 0.036(4) 0.045(4) -0.009(4) 0.014(4) -0.003(4)
C40_1 0.053(5) 0.031(4) 0.057(5) -0.004(4) 0.028(4) -0.001(4)
C87_1 0.050(5) 0.033(4) 0.056(5) 0.007(4) 0.016(4) 0.004(4)
C97_1 0.063(6) 0.025(4) 0.044(4) 0.000(3) 0.024(4) -0.002(4)
C85_1 0.045(5) 0.040(5) 0.054(5) 0.002(4) 0.003(4) -0.003(4)
C101_1 0.037(4) 0.033(4) 0.050(5) -0.009(4) 0.010(4) -0.009(3)
C90_1 0.041(4) 0.037(4) 0.053(5) -0.006(4) 0.014(4) -0.003(4)
C114_1 0.053(5) 0.030(4) 0.056(5) 0.005(3) 0.022(4) 0.004(4)
C89_1 0.039(4) 0.030(4) 0.054(5) 0.000(4) 0.015(4) -0.002(3)
C100_1 0.041(4) 0.026(4) 0.043(4) 0.005(3) 0.007(3) -0.005(3)
C126_1 0.047(5) 0.036(5) 0.071(6) -0.005(4) 0.021(5) 0.004(4)
C24_1 0.054(6) 0.040(5) 0.054(5) -0.006(4) 0.025(4) -0.003(4)
C50_1 0.053(5) 0.037(5) 0.058(5) 0.000(4) 0.022(4) -0.008(4)
C92_1 0.042(4) 0.026(4) 0.041(4) -0.002(3) 0.012(3) -0.008(3)
C112_1 0.047(5) 0.037(4) 0.057(5) 0.002(4) 0.016(4) 0.002(4)
O1_1 0.084(5) 0.063(4) 0.166(7) 0.040(5) 0.054(5) 0.020(4)
C104_1 0.056(5) 0.025(4) 0.062(5) -0.008(4) 0.019(4) -0.009(4)
C116_1 0.054(6) 0.028(4) 0.055(5) 0.000(4) 0.014(4) 0.004(4)
C103_1 0.055(5) 0.021(4) 0.052(5) 0.004(3) 0.021(4) -0.001(3)
C105_1 0.053(5) 0.032(4) 0.059(5) -0.004(4) 0.018(4) -0.011(4)
N4_1 0.080(6) 0.058(5) 0.118(7) 0.037(4) 0.062(5) 0.027(4)
C115_1 0.048(5) 0.034(4) 0.057(5) 0.012(4) 0.011(4) 0.000(4)
C88_1 0.044(5) 0.051(5) 0.048(5) 0.009(4) 0.011(4) 0.012(4)
C121_1 0.050(5) 0.033(5) 0.063(6) 0.014(4) 0.018(4) 0.011(4)
C102_1 0.048(5) 0.032(4) 0.046(5) 0.002(3) 0.004(4) -0.010(4)
C39_1 0.051(5) 0.039(5) 0.049(5) 0.002(4) 0.014(4) 0.007(4)
C111_1 0.050(5) 0.035(4) 0.066(6) 0.011(4) 0.015(4) 0.010(4)
C93_1 0.044(5) 0.042(5) 0.049(5) -0.009(4) 0.021(4) -0.025(4)
C41_1 0.057(5) 0.051(5) 0.052(5) 0.013(4) 0.019(4) 0.010(4)
C119_1 0.042(5) 0.044(5) 0.056(5) 0.010(4) 0.022(4) 0.002(4)
C113_1 0.057(6) 0.027(4) 0.058(5) 0.008(4) 0.026(4) 0.010(4)
C46_1 0.055(5) 0.035(4) 0.051(5) -0.007(4) 0.020(4) 0.005(4)
C17_1 0.044(5) 0.044(5) 0.060(5) 0.009(4) 0.019(4) 0.005(4)
C124_1 0.057(5) 0.031(4) 0.059(5) 0.017(4) 0.022(4) 0.003(4)
C42_1 0.050(5) 0.037(5) 0.051(5) 0.005(4) 0.014(4) 0.004(4)
C125_1 0.051(5) 0.035(4) 0.053(5) 0.018(4) 0.018(4) 0.002(3)
C12_1 0.051(5) 0.030(4) 0.067(5) 0.007(4) 0.014(4) -0.001(4)
C43_1 0.053(5) 0.039(5) 0.055(5) -0.006(4) 0.016(4) 0.005(4)
C109_1 0.047(5) 0.047(5) 0.063(5) 0.011(4) 0.013(4) 0.003(4)
C117_1 0.050(5) 0.038(5) 0.063(5) -0.007(4) 0.006(4) -0.001(4)
C11_1 0.041(5) 0.037(5) 0.079(6) -0.003(4) 0.022(4) -0.002(4)
C18_1 0.058(6) 0.033(4) 0.068(5) 0.001(4) 0.028(5) 0.004(4)
C47_1 0.058(5) 0.038(5) 0.058(6) 0.001(4) 0.024(4) 0.001(4)
C2_1 0.049(5) 0.030(4) 0.067(5) 0.011(4) 0.013(4) 0.001(4)
C21_1 0.046(5) 0.028(4) 0.064(5) 0.008(4) 0.022(4) 0.002(4)
C123_1 0.055(5) 0.051(6) 0.061(6) 0.007(4) 0.011(4) 0.004(4)
C77_1 0.072(6) 0.030(5) 0.063(6) 0.002(4) 0.008(5) 0.000(4)
C13_1 0.051(5) 0.037(4) 0.081(6) 0.008(4) 0.021(4) 0.009(4)
C45_1 0.057(5) 0.044(5) 0.054(5) 0.005(4) 0.029(4) 0.009(4)
C86_1 0.052(5) 0.038(5) 0.057(5) -0.013(4) 0.005(4) -0.006(4)
C118_1 0.049(5) 0.044(5) 0.053(5) 0.013(4) 0.014(4) -0.001(4)
C10_1 0.054(6) 0.032(4) 0.067(5) 0.000(4) 0.015(4) 0.009(4)
C19_1 0.043(5) 0.042(5) 0.069(5) 0.000(4) 0.022(4) -0.001(4)
O3_1 0.106(6) 0.096(5) 0.110(6) 0.022(5) 0.039(5) 0.000(5)
C78_1 0.063(6) 0.037(5) 0.071(6) -0.016(4) -0.011(5) -0.008(4)
C1_1 0.059(6) 0.030(4) 0.067(5) 0.011(4) 0.016(5) 0.000(4)
C20_1 0.041(5) 0.036(4) 0.083(6) 0.019(4) 0.024(4) 0.018(4)
C49_1 0.058(5) 0.038(5) 0.057(5) -0.005(4) 0.022(4) 0.004(4)
C120_1 0.051(5) 0.043(5) 0.063(6) 0.014(4) 0.012(4) 0.000(4)
C38_1 0.049(5) 0.052(5) 0.062(5) -0.004(4) 0.019(4) 0.003(4)
C15_1 0.055(5) 0.040(5) 0.067(5) 0.008(4) 0.015(5) 0.012(4)
C30_1 0.072(7) 0.042(5) 0.066(5) 0.007(4) 0.033(5) 0.005(4)
C44_1 0.052(5) 0.060(6) 0.056(5) 0.004(4) 0.019(4) 0.009(4)
C80_1 0.069(6) 0.041(5) 0.052(5) -0.004(4) 0.014(4) -0.011(4)
C122_1 0.057(5) 0.042(5) 0.073(6) 0.011(5) 0.017(5) 0.005(4)
C37_1 0.059(6) 0.044(5) 0.053(5) 0.008(4) 0.016(4) 0.016(4)
C79_1 0.069(6) 0.031(4) 0.065(6) 0.003(4) 0.020(5) -0.012(4)
C23_1 0.048(6) 0.042(5) 0.072(5) 0.014(4) 0.022(5) 0.006(4)
C4_1 0.044(5) 0.040(5) 0.074(6) 0.020(4) 0.010(4) 0.011(4)
C16_1 0.061(6) 0.035(4) 0.079(6) 0.018(4) 0.030(5) 0.011(4)
C9_1 0.048(5) 0.036(4) 0.084(6) 0.008(4) 0.019(5) -0.002(4)
C14_1 0.054(5) 0.049(5) 0.094(7) 0.021(5) 0.035(5) 0.012(4)
C48_1 0.082(6) 0.058(6) 0.046(5) 0.012(4) 0.020(5) 0.006(5)
C29_1 0.064(6) 0.034(5) 0.096(7) 0.010(5) 0.025(5) 0.002(4)
C110_1 0.073(6) 0.041(5) 0.070(6) 0.023(4) 0.031(5) 0.012(4)
C22_1 0.051(6) 0.052(5) 0.074(6) 0.011(5) 0.028(5) 0.006(4)
C31_1 0.061(6) 0.048(5) 0.059(5) 0.004(4) 0.027(4) 0.001(4)
C3_1 0.056(6) 0.025(4) 0.082(6) 0.007(4) 0.027(5) 0.006(4)
C57_1 0.062(6) 0.050(6) 0.074(6) 0.003(5) 0.019(5) -0.002(5)
C32_1 0.061(6) 0.069(6) 0.046(5) 0.005(4) 0.020(4) -0.006(5)
C58_1 0.071(6) 0.036(5) 0.058(6) 0.007(4) 0.016(5) -0.008(4)
C74_1 0.097(7) 0.049(6) 0.053(6) 0.005(4) 0.014(5) -0.005(5)
C81_1 0.076(6) 0.051(5) 0.048(5) -0.010(4) 0.011(4) -0.031(4)
C107_1 0.062(6) 0.054(5) 0.075(6) 0.037(4) 0.032(5) 0.018(4)
C75_1 0.114(8) 0.041(5) 0.047(5) -0.008(4) 0.000(5) -0.015(5)
C51_1 0.080(6) 0.041(5) 0.061(6) -0.015(4) 0.026(5) -0.014(4)
C52_1 0.071(6) 0.051(5) 0.071(7) 0.007(5) 0.031(5) 0.003(4)
C106_1 0.069(6) 0.050(5) 0.093(7) 0.024(5) 0.043(6) 0.019(5)
C108_1 0.067(6) 0.062(6) 0.092(7) 0.020(5) 0.038(5) 0.021(5)
C59_1 0.082(7) 0.057(6) 0.069(7) 0.021(5) 0.030(5) 0.002(5)
C76_1 0.091(7) 0.038(5) 0.056(6) -0.008(4) 0.017(5) -0.013(4)
C25_1 0.042(5) 0.064(6) 0.097(7) 0.029(5) 0.020(5) -0.005(4)
C26_1 0.055(6) 0.052(5) 0.125(8) 0.034(5) 0.028(6) -0.001(4)
C73_1 0.114(8) 0.046(6) 0.055(6) 0.001(5) 0.010(5) -0.011(5)
C65_1 0.104(8) 0.053(6) 0.064(6) 0.001(5) 0.016(6) -0.008(5)
C5_1 0.063(6) 0.067(6) 0.126(9) 0.049(6) 0.038(6) 0.011(5)
C67_1 0.114(8) 0.050(6) 0.068(7) 0.011(5) 0.016(6) -0.001(5)
C33_1 0.060(6) 0.071(6) 0.103(8) 0.048(6) 0.027(6) 0.007(5)
C68_1 0.138(10) 0.035(6) 0.063(7) 0.002(5) 0.023(6) -0.008(5)
C60_1 0.098(8) 0.060(6) 0.065(7) -0.004(5) 0.023(6) -0.026(5)
C66_1 0.102(8) 0.046(6) 0.069(6) 0.006(5) 0.012(5) -0.011(5)
C72_1 0.140(10) 0.049(6) 0.075(7) -0.008(6) 0.013(6) -0.014(6)
C8_1 0.053(6) 0.075(7) 0.131(9) 0.027(6) 0.024(6) 0.003(5)
C61_1 0.121(9) 0.063(7) 0.072(7) 0.006(5) 0.022(6) -0.036(6)
C53_1 0.158(12) 0.077(7) 0.051(6) -0.013(5) 0.027(7) -0.007(8)
C70_1 0.134(10) 0.043(6) 0.082(8) 0.013(5) 0.019(7) -0.010(6)
C84_1 0.103(9) 0.088(7) 0.068(6) -0.005(6) -0.004(6) -0.031(6)
C83_1 0.093(8) 0.112(9) 0.078(7) 0.006(6) 0.000(6) -0.054(7)
C28_1 0.093(8) 0.106(9) 0.200(14) 0.095(9) 0.096(9) 0.044(7)
C55_1 0.174(13) 0.067(7) 0.101(8) -0.014(6) 0.067(9) 0.000(8)
C82_1 0.124(10) 0.096(8) 0.094(8) -0.019(7) 0.042(7) 0.001(7)
C27_1 0.079(8) 0.092(8) 0.135(10) 0.042(8) 0.017(7) -0.030(6)
C63_1 0.137(11) 0.089(8) 0.101(8) 0.009(7) 0.026(8) -0.057(8)
C6_1 0.075(8) 0.055(7) 0.278(19) 0.030(9) 0.057(10) 0.031(6)
C69_1 0.143(11) 0.084(9) 0.069(7) 0.021(7) 0.016(7) 0.007(7)
C71_1 0.139(10) 0.069(7) 0.066(7) -0.014(6) 0.013(6) 0.004(7)
C64_1 0.165(13) 0.049(6) 0.145(11) 0.011(7) 0.057(10) -0.017(7)
C54_1 0.136(12) 0.095(9) 0.092(8) 0.003(7) 0.015(8) -0.032(8)
C62_1 0.222(17) 0.070(7) 0.095(9) -0.020(6) 0.041(9) -0.065(9)
C56_1 0.235(18) 0.111(10) 0.068(8) -0.008(7) 0.033(9) -0.080(11)
C7_1 0.063(8) 0.29(2) 0.120(11) 0.114(13) 0.020(7) 0.039(10)
C36_1 0.095(10) 0.162(14) 0.27(2) -0.062(14) 0.098(13) -0.020(10)
C35_1 0.095(10) 0.145(13) 0.24(2) 0.037(13) 0.070(12) -0.006(9)
C34_1 0.108(14) 0.44(4) 0.42(4) -0.33(4) 0.131(19) -0.16(2)
O2_1 0.349(19) 0.215(12) 0.142(9) 0.118(9) 0.144(11) 0.211(14)
C1_8 0.094(7) 0.094(7) 0.106(6) 0.023(5) 0.033(5) 0.025(5)
O1_8 0.104(5) 0.115(5) 0.088(5) 0.025(4) 0.040(4) 0.037(4)
O3_8 0.109(6) 0.106(6) 0.124(5) -0.006(4) 0.026(4) 0.033(4)
O2_8 0.160(8) 0.163(8) 0.122(6) 0.057(5) 0.056(5) 0.080(7)
C3_8 0.114(9) 0.105(8) 0.151(8) 0.019(7) 0.024(7) 0.035(7)
C2_8 0.152(10) 0.124(9) 0.137(8) 0.042(7) 0.037(7) 0.064(8)
C4_8 0.26(2) 0.244(16) 0.37(3) 0.183(19) 0.18(2) 0.121(16)
C2_9 0.273(15) 0.118(7) 0.168(9) 0.037(6) 0.043(9) 0.045(7)
O1_9 0.178(8) 0.086(5) 0.134(6) 0.027(4) 0.065(6) 0.019(5)
C1_9 0.161(10) 0.072(6) 0.127(7) 0.023(5) 0.062(6) 0.020(6)
O3_9 0.155(8) 0.098(5) 0.127(6) 0.016(4) 0.065(5) 0.016(5)
O2_9 0.188(8) 0.066(4) 0.122(5) 0.026(4) 0.056(5) 0.017(4)
C3_9 0.125(8) 0.096(6) 0.136(7) 0.030(5) 0.086(6) 0.039(6)
C4_9 0.205(16) 0.111(8) 0.146(12) 0.018(7) 0.029(11) 0.031(8)
C2_10 0.153(11) 0.230(13) 0.31(2) -0.114(13) 0.125(13) -0.033(9)
O1_10 0.062(4) 0.093(5) 0.094(5) -0.005(4) 0.005(4) 0.001(3)
C1_10 0.086(6) 0.153(10) 0.174(12) -0.085(9) 0.057(7) -0.046(6)
O3_10 0.074(5) 0.167(7) 0.137(7) -0.049(6) 0.037(5) -0.035(5)
O2_10 0.158(8) 0.203(9) 0.324(17) -0.122(10) 0.132(10) -0.043(7)
C3_10 0.119(9) 0.218(13) 0.238(18) -0.084(12) 0.099(10) -0.038(8)
C4_10 0.228(18) 0.241(16) 0.46(3) -0.049(17) 0.22(2) 0.003(13)
C3_11 0.107(11) 0.185(14) 0.333(16) 0.017(11) 0.070(11) 0.029(9)
C1_11 0.117(10) 0.104(9) 0.291(16) 0.062(9) 0.073(10) 0.057(7)
O2_11 0.176(11) 0.191(12) 0.412(18) -0.027(11) 0.150(12) 0.001(8)
O3_11 0.146(10) 0.261(16) 0.364(17) -0.046(13) 0.115(11) -0.019(10)
O1_11 0.193(12) 0.218(14) 0.392(19) -0.046(14) 0.141(12) -0.007(10)
C2_11 0.134(11) 0.149(12) 0.367(19) 0.022(11) 0.105(12) 0.032(9)
C4_11 0.29(3) 0.193(15) 0.43(3) 0.034(16) 0.17(3) 0.019(15)
O1_12 0.186(12) 0.208(14) 0.63(4) -0.174(17) -0.133(19) 0.032(10)
O3_12 0.151(10) 0.145(8) 0.39(2) -0.053(10) 0.035(11) 0.007(7)
C1_12 0.108(9) 0.132(9) 0.289(18) -0.060(10) 0.039(10) -0.012(7)
C3_12 0.150(12) 0.226(13) 0.38(2) -0.027(13) 0.023(15) -0.009(10)
O2_12 0.164(10) 0.143(8) 0.343(18) -0.061(9) 0.004(11) -0.024(7)
C2_12 0.154(12) 0.198(13) 0.30(2) -0.031(13) 0.007(13) -0.030(10)
C4_12 0.34(4) 0.33(3) 0.39(2) -0.13(2) -0.01(2) 0.00(2)
O1_13 0.087(5) 0.077(4) 0.177(8) 0.022(5) 0.022(5) 0.002(4)
C1_13 0.147(9) 0.081(6) 0.223(14) 0.001(7) 0.073(9) 0.000(6)
O2_13 0.165(8) 0.145(7) 0.296(13) -0.002(7) 0.061(8) -0.032(6)
O3_13 0.222(9) 0.080(5) 0.283(12) 0.016(6) 0.114(8) 0.009(5)
C2_13 0.232(9) 0.174(8) 0.256(10) 0.002(7) 0.072(7) -0.026(7)
C3_13 0.239(10) 0.163(8) 0.253(10) 0.001(7) 0.080(7) -0.023(6)
C4_13 0.39(2) 0.33(2) 0.312(13) -0.036(11) 0.113(11) -0.009(15)

loop_
_atom_type_symbol
_atom_type_description
_atom_type_scat_dispersion_real
_atom_type_scat_dispersion_imag
_atom_type_scat_source
C C 0.0019 0.0015 'International Tables Vol C Tables 4.2.6.8 and 6.1.1.4'
H H 0.0000 0.0000 'International Tables Vol C Tables 4.2.6.8 and 6.1.1.4'
N N 0.0037 0.0031 'International Tables Vol C Tables 4.2.6.8 and 6.1.1.4'
O O 0.0071 0.0057 'International Tables Vol C Tables 4.2.6.8 and 6.1.1.4'

loop_
_geom_angle_atom_site_label_1
_geom_angle_atom_site_label_2
_geom_angle_atom_site_label_3
_geom_angle
_geom_angle_site_symmetry_1
_geom_angle_site_symmetry_3
_geom_angle_publ_flag
C99_1 N3_1 H3_1 115.6 . . ?
C24_1 N3_1 H3_1 115.6 . . ?
C24_1 N3_1 C99_1 128.7(6) . . ?
C85_1 N1_1 H1_1 116.3 . . ?
C78_1 N1_1 H1_1 116.3 . . ?
C78_1 N1_1 C85_1 127.4(6) . . ?
C116_1 N6_1 H6_1 116.5 . . ?
C1_1 N6_1 H6_1 116.5 . . ?
C1_1 N6_1 C116_1 127.0(7) . . ?
C93_1 O7_1 H7_1 109.5 . . ?
C50_1 N2_1 H2_1 116.5 . . ?
C50_1 N2_1 C105_1 127.1(6) . . ?
C105_1 N2_1 H2_1 116.5 . . ?
N3_1 C99_1 C97_1 115.7(6) . . ?
C98_1 C99_1 N3_1 125.5(6) . . ?
C98_1 C99_1 C97_1 118.8(7) . . ?
C99_1 C98_1 H98_1 119.3 . . ?
C99_1 C98_1 C96_1 121.5(6) . . ?
C96_1 C98_1 H98_1 119.3 . . ?
C96_1 C94_1 C91_1 126.3(6) . . ?
C96_1 C94_1 C95_1 119.2(7) . . ?
C95_1 C94_1 C91_1 114.4(6) . . ?
C94_1 C91_1 H91_1 112.4 . . ?
C94_1 C91_1 C90_1 107.1(6) . . ?
C94_1 C91_1 C100_1 106.8(5) . . ?
C90_1 C91_1 H91_1 112.4 . . ?
C90_1 C91_1 C100_1 105.0(6) . . ?
C100_1 C91_1 H91_1 112.4 . . ?
C98_1 C96_1 C94_1 120.0(6) . . ?
C98_1 C96_1 H96_1 120.0 . . ?
C94_1 C96_1 H96_1 120.0 . . ?
C123_1 N5_1 H5_1 115.2 . . ?
C57_1 N5_1 H5_1 115.2 . . ?
C57_1 N5_1 C123_1 129.5(7) . . ?
C94_1 C95_1 C92_1 111.8(6) . . ?
C97_1 C95_1 C94_1 121.2(7) . . ?
C97_1 C95_1 C92_1 127.0(6) . . ?
C41_1 C40_1 C39_1 122.6(7) . . ?
C41_1 C40_1 C42_1 118.2(7) . . ?
C42_1 C40_1 C39_1 119.2(7) . . ?
C85_1 C87_1 H87_1 120.7 . . ?
C85_1 C87_1 C89_1 118.7(7) . . ?
C89_1 C87_1 H87_1 120.7 . . ?
C99_1 C97_1 H97_1 120.3 . . ?
C95_1 C97_1 C99_1 119.3(7) . . ?
C95_1 C97_1 H97_1 120.3 . . ?
C87_1 C85_1 N1_1 121.5(7) . . ?
C87_1 C85_1 C86_1 120.4(7) . . ?
C86_1 C85_1 N1_1 117.9(7) . . ?
C100_1 C101_1 C92_1 113.9(6) . . ?
C103_1 C101_1 C100_1 119.8(7) . . ?
C103_1 C101_1 C92_1 126.3(6) . . ?
C89_1 C90_1 C91_1 111.8(6) . . ?
C88_1 C90_1 C91_1 127.6(7) . . ?
C88_1 C90_1 C89_1 120.6(6) . . ?
C112_1 C114_1 H114_1 120.1 . . ?
C112_1 C114_1 C116_1 119.8(7) . . ?
C116_1 C114_1 H114_1 120.1 . . ?
C87_1 C89_1 C92_1 126.7(6) . . ?
C90_1 C89_1 C87_1 119.0(7) . . ?
C90_1 C89_1 C92_1 114.3(6) . . ?
C101_1 C100_1 C91_1 112.0(6) . . ?
C102_1 C100_1 C91_1 127.5(6) . . ?
C102_1 C100_1 C101_1 120.5(7) . . ?
O3_1 C126_1 C125_1 111.8(8) . . ?
O2_1 C126_1 C125_1 124.6(10) . . ?
O2_1 C126_1 O3_1 122.5(11) . . ?
O10_1 C24_1 N3_1 121.9(7) . . ?
O10_1 C24_1 C21_1 120.7(7) . . ?
N3_1 C24_1 C21_1 117.3(7) . . ?
O9_1 C50_1 N2_1 124.9(7) . . ?
O9_1 C50_1 C49_1 120.9(7) . . ?
N2_1 C50_1 C49_1 114.2(7) . . ?
C95_1 C92_1 C93_1 114.7(6) . . ?
C101_1 C92_1 C95_1 105.2(5) . . ?
C101_1 C92_1 C93_1 109.6(6) . . ?
C89_1 C92_1 C95_1 104.2(5) . . ?
C89_1 C92_1 C101_1 105.6(5) . . ?
C89_1 C92_1 C93_1 116.6(5) . . ?
C114_1 C112_1 C113_1 119.1(7) . . ?
C114_1 C112_1 C125_1 126.9(7) . . ?
C113_1 C112_1 C125_1 113.8(6) . . ?
C105_1 C104_1 H104_1 120.4 . . ?
C105_1 C104_1 C102_1 119.2(7) . . ?
C102_1 C104_1 H104_1 120.4 . . ?
C114_1 C116_1 N6_1 123.6(7) . . ?
C114_1 C116_1 C117_1 120.0(7) . . ?
C117_1 C116_1 N6_1 116.4(7) . . ?
C101_1 C103_1 H103_1 120.2 . . ?
C101_1 C103_1 C105_1 119.6(7) . . ?
C105_1 C103_1 H103_1 120.2 . . ?
C104_1 C105_1 N2_1 123.7(7) . . ?
C104_1 C105_1 C103_1 120.3(7) . . ?
C103_1 C105_1 N2_1 116.0(7) . . ?
C29_1 N4_1 H4_1 117.0 . . ?
C29_1 N4_1 C106_1 125.9(7) . . ?
C106_1 N4_1 H4_1 117.0 . . ?
C113_1 C115_1 H115_1 119.5 . . ?
C117_1 C115_1 H115_1 119.5 . . ?
C117_1 C115_1 C113_1 120.9(7) . . ?
C90_1 C88_1 H88_1 119.4 . . ?
C90_1 C88_1 C86_1 121.3(7) . . ?
C86_1 C88_1 H88_1 119.4 . . ?
C119_1 C121_1 H121_1 119.1 . . ?
C119_1 C121_1 C122_1 121.8(7) . . ?
C122_1 C121_1 H121_1 119.1 . . ?
C100_1 C102_1 C104_1 120.3(7) . . ?
C100_1 C102_1 H102_1 119.9 . . ?
C104_1 C102_1 H102_1 119.9 . . ?
C38_1 C39_1 C40_1 120.5(7) . . ?
C38_1 C39_1 C37_1 117.5(7) . . ?
C37_1 C39_1 C40_1 121.7(7) . . ?
C109_1 C111_1 C124_1 114.2(7) . . ?
C110_1 C111_1 C124_1 125.0(7) . . ?
C110_1 C111_1 C109_1 120.6(7) . . ?
O7_1 C93_1 C92_1 108.3(6) . . ?
O6_1 C93_1 O7_1 124.5(7) . . ?
O6_1 C93_1 C92_1 123.2(7) . . ?
C40_1 C41_1 H41_1 119.3 . . ?
C40_1 C41_1 C43_1 121.5(7) . . ?
C43_1 C41_1 H41_1 119.3 . . ?
C121_1 C119_1 C124_1 127.4(7) . . ?
C121_1 C119_1 C118_1 119.2(7) . . ?
C118_1 C119_1 C124_1 113.4(6) . . ?
C112_1 C113_1 C124_1 113.2(7) . . ?
C115_1 C113_1 C112_1 120.1(7) . . ?
C115_1 C113_1 C124_1 126.7(7) . . ?
C47_1 C46_1 C45_1 119.4(7) . . ?
C48_1 C46_1 C47_1 118.3(7) . . ?
C48_1 C46_1 C45_1 122.2(7) . . ?
C15_1 C17_1 C18_1 121.5(7) . . ?
C15_1 C17_1 C16_1 118.1(7) . . ?
C16_1 C17_1 C18_1 120.4(7) . . ?
C111_1 C124_1 C119_1 104.9(6) . . ?
C111_1 C124_1 C113_1 105.6(6) . . ?
C111_1 C124_1 H124_1 113.0 . . ?
C119_1 C124_1 C113_1 106.6(6) . . ?
C119_1 C124_1 H124_1 113.0 . . ?
C113_1 C124_1 H124_1 113.0 . . ?
C40_1 C42_1 H42_1 119.5 . . ?
C44_1 C42_1 C40_1 121.0(7) . . ?
C44_1 C42_1 H42_1 119.5 . . ?
C126_1 C125_1 C118_1 111.8(6) . . ?
C112_1 C125_1 C126_1 112.9(6) . . ?
C112_1 C125_1 C118_1 104.6(6) . . ?
C109_1 C125_1 C126_1 118.1(6) . . ?
C109_1 C125_1 C112_1 106.0(6) . . ?
C109_1 C125_1 C118_1 102.2(6) . . ?
C13_1 C12_1 C10_1 119.1(7) . . ?
C14_1 C12_1 C13_1 118.3(7) . . ?
C14_1 C12_1 C10_1 122.6(7) . . ?
C41_1 C43_1 H43_1 119.3 . . ?
C41_1 C43_1 C45_1 121.5(8) . . ?
C45_1 C43_1 H43_1 119.3 . . ?
C111_1 C109_1 C125_1 114.2(7) . . ?
C111_1 C109_1 C107_1 118.9(8) . . ?
C107_1 C109_1 C125_1 126.9(7) . . ?
C116_1 C117_1 H117_1 120.0 . . ?
C115_1 C117_1 C116_1 120.0(7) . . ?
C115_1 C117_1 H117_1 120.0 . . ?
C2_1 C11_1 H11_1 119.1 . . ?
C10_1 C11_1 H11_1 119.1 . . ?
C10_1 C11_1 C2_1 121.8(7) . . ?
C19_1 C18_1 C17_1 119.4(7) . . ?
C20_1 C18_1 C17_1 120.8(7) . . ?
C20_1 C18_1 C19_1 119.8(7) . . ?
C46_1 C47_1 H47_1 119.9 . . ?
C49_1 C47_1 C46_1 120.2(7) . . ?
C49_1 C47_1 H47_1 119.9 . . ?
C11_1 C2_1 C1_1 116.3(7) . . ?
C11_1 C2_1 C3_1 118.3(7) . . ?
C3_1 C2_1 C1_1 125.4(7) . . ?
C19_1 C21_1 C24_1 124.4(7) . . ?
C19_1 C21_1 C23_1 118.5(7) . . ?
C23_1 C21_1 C24_1 117.0(7) . . ?
C120_1 C123_1 N5_1 115.6(7) . . ?
C120_1 C123_1 C122_1 121.4(8) . . ?
C122_1 C123_1 N5_1 122.9(7) . . ?
C79_1 C77_1 C78_1 121.7(7) . . ?
C75_1 C77_1 C78_1 117.5(8) . . ?
C75_1 C77_1 C79_1 120.8(7) . . ?
C12_1 C13_1 H13_1 120.5 . . ?
C12_1 C13_1 C15_1 119.0(8) . . ?
C15_1 C13_1 H13_1 120.5 . . ?
C43_1 C45_1 C46_1 123.2(7) . . ?
C43_1 C45_1 C44_1 117.0(7) . . ?
C44_1 C45_1 C46_1 119.9(7) . . ?
C85_1 C86_1 H86_1 120.0 . . ?
C88_1 C86_1 C85_1 120.1(7) . . ?
C88_1 C86_1 H86_1 120.0 . . ?
C119_1 C118_1 C125_1 113.1(7) . . ?
C120_1 C118_1 C119_1 120.0(7) . . ?
C120_1 C118_1 C125_1 126.9(6) . . ?
C11_1 C10_1 C12_1 120.5(7) . . ?
C11_1 C10_1 C9_1 118.9(7) . . ?
C9_1 C10_1 C12_1 120.5(7) . . ?
C18_1 C19_1 H19_1 119.8 . . ?
C21_1 C19_1 C18_1 120.4(7) . . ?
C21_1 C19_1 H19_1 119.8 . . ?
C126_1 O3_1 H3A_1 109.5 . . ?
N1_1 C78_1 C77_1 115.7(7) . . ?
O8_1 C78_1 N1_1 123.7(7) . . ?
O8_1 C78_1 C77_1 120.5(8) . . ?
O5_1 C1_1 N6_1 122.3(7) . . ?
O5_1 C1_1 C2_1 121.7(7) . . ?
N6_1 C1_1 C2_1 116.0(7) . . ?
C18_1 C20_1 H20_1 119.0 . . ?
C18_1 C20_1 C22_1 121.9(7) . . ?
C22_1 C20_1 H20_1 119.0 . . ?
C47_1 C49_1 C50_1 122.4(7) . . ?
C47_1 C49_1 C52_1 118.3(7) . . ?
C52_1 C49_1 C50_1 119.3(7) . . ?
C123_1 C120_1 C118_1 120.1(7) . . ?
C123_1 C120_1 H120_1 119.9 . . ?
C118_1 C120_1 H120_1 119.9 . . ?
C39_1 C38_1 H38_1 119.4 . . ?
C39_1 C38_1 C30_1 121.1(8) . . ?
C30_1 C38_1 H38_1 119.4 . . ?
C17_1 C15_1 C13_1 122.4(7) . . ?
C17_1 C15_1 H15_1 118.8 . . ?
C13_1 C15_1 H15_1 118.8 . . ?
C38_1 C30_1 C29_1 122.8(8) . . ?
C31_1 C30_1 C38_1 118.0(8) . . ?
C31_1 C30_1 C29_1 119.1(7) . . ?
C42_1 C44_1 C45_1 120.8(7) . . ?
C42_1 C44_1 H44_1 119.6 . . ?
C45_1 C44_1 H44_1 119.6 . . ?
C79_1 C80_1 C81_1 124.6(7) . . ?
C76_1 C80_1 C79_1 115.7(7) . . ?
C76_1 C80_1 C81_1 119.6(7) . . ?
C121_1 C122_1 C123_1 117.4(7) . . ?
C121_1 C122_1 H122_1 121.3 . . ?
C123_1 C122_1 H122_1 121.3 . . ?
C39_1 C37_1 H37_1 118.1 . . ?
C32_1 C37_1 C39_1 123.7(7) . . ?
C32_1 C37_1 H37_1 118.1 . . ?
C77_1 C79_1 C80_1 121.7(7) . . ?
C77_1 C79_1 H79_1 119.2 . . ?
C80_1 C79_1 H79_1 119.2 . . ?
C21_1 C23_1 H23_1 119.0 . . ?
C22_1 C23_1 C21_1 122.0(7) . . ?
C22_1 C23_1 H23_1 119.0 . . ?
C9_1 C4_1 C5_1 123.1(8) . . ?
C3_1 C4_1 C9_1 116.1(7) . . ?
C3_1 C4_1 C5_1 120.7(7) . . ?
C17_1 C16_1 H16_1 119.7 . . ?
C14_1 C16_1 C17_1 120.5(8) . . ?
C14_1 C16_1 H16_1 119.7 . . ?
C10_1 C9_1 C4_1 122.3(8) . . ?
C10_1 C9_1 H9_1 118.9 . . ?
C4_1 C9_1 H9_1 118.9 . . ?
C12_1 C14_1 H14_1 119.2 . . ?
C16_1 C14_1 C12_1 121.6(7) . . ?
C16_1 C14_1 H14_1 119.2 . . ?
C46_1 C48_1 H48_1 117.9 . . ?
C46_1 C48_1 C51_1 124.1(7) . . ?
C51_1 C48_1 H48_1 117.9 . . ?
O1_1 C29_1 N4_1 121.4(8) . . ?
O1_1 C29_1 C30_1 121.0(9) . . ?
N4_1 C29_1 C30_1 117.6(8) . . ?
C111_1 C110_1 H110_1 120.4 . . ?
C111_1 C110_1 C108_1 119.3(7) . . ?
C108_1 C110_1 H110_1 120.4 . . ?
C20_1 C22_1 C25_1 119.0(7) . . ?
C23_1 C22_1 C20_1 117.3(7) . . ?
C23_1 C22_1 C25_1 123.7(7) . . ?
C30_1 C31_1 H31_1 118.4 . . ?
C30_1 C31_1 C32_1 123.1(8) . . ?
C32_1 C31_1 H31_1 118.4 . . ?
C2_1 C3_1 H3B_1 118.7 . . ?
C4_1 C3_1 C2_1 122.7(7) . . ?
C4_1 C3_1 H3B_1 118.7 . . ?
O4_1 C57_1 N5_1 122.2(8) . . ?
O4_1 C57_1 C58_1 122.6(8) . . ?
N5_1 C57_1 C58_1 115.0(8) . . ?
C37_1 C32_1 C31_1 116.4(7) . . ?
C37_1 C32_1 C33_1 122.6(8) . . ?
C31_1 C32_1 C33_1 121.0(8) . . ?
C59_1 C58_1 C57_1 117.3(7) . . ?
C65_1 C58_1 C57_1 124.0(8) . . ?
C65_1 C58_1 C59_1 118.7(8) . . ?
C75_1 C74_1 C73_1 122.7(8) . . ?
C76_1 C74_1 C75_1 117.0(8) . . ?
C76_1 C74_1 C73_1 120.3(8) . . ?
C80_1 C81_1 C84_1 112.3(6) . . ?
C80_1 C81_1 C83_1 109.8(7) . . ?
C80_1 C81_1 C82_1 108.8(8) . . ?
C84_1 C81_1 C82_1 104.1(8) . . ?
C83_1 C81_1 C84_1 113.6(9) . . ?
C83_1 C81_1 C82_1 107.9(8) . . ?
C109_1 C107_1 H107_1 119.9 . . ?
C106_1 C107_1 C109_1 120.3(7) . . ?
C106_1 C107_1 H107_1 119.9 . . ?
C77_1 C75_1 C74_1 121.3(8) . . ?
C77_1 C75_1 H75_1 119.3 . . ?
C74_1 C75_1 H75_1 119.3 . . ?
C48_1 C51_1 C53_1 125.0(8) . . ?
C52_1 C51_1 C48_1 115.1(7) . . ?
C52_1 C51_1 C53_1 120.0(8) . . ?
C49_1 C52_1 H52_1 118.1 . . ?
C51_1 C52_1 C49_1 123.9(8) . . ?
C51_1 C52_1 H52_1 118.1 . . ?
C107_1 C106_1 N4_1 117.9(8) . . ?
C107_1 C106_1 C108_1 121.7(8) . . ?
C108_1 C106_1 N4_1 120.3(8) . . ?
C110_1 C108_1 H108_1 120.4 . . ?
C106_1 C108_1 C110_1 119.2(8) . . ?
C106_1 C108_1 H108_1 120.4 . . ?
C58_1 C59_1 H59_1 119.1 . . ?
C60_1 C59_1 C58_1 121.8(8) . . ?
C60_1 C59_1 H59_1 119.1 . . ?
C80_1 C76_1 H76_1 118.3 . . ?
C74_1 C76_1 C80_1 123.5(7) . . ?
C74_1 C76_1 H76_1 118.3 . . ?
C22_1 C25_1 C26_1 111.1(7) . . ?
C22_1 C25_1 C27_1 107.8(8) . . ?
C26_1 C25_1 C27_1 103.8(8) . . ?
C28_1 C25_1 C22_1 111.1(8) . . ?
C28_1 C25_1 C26_1 111.5(8) . . ?
C28_1 C25_1 C27_1 111.2(9) . . ?
C25_1 C26_1 H26A_1 109.5 . . ?
C25_1 C26_1 H26B_1 109.5 . . ?
C25_1 C26_1 H26C_1 109.5 . . ?
H26A_1 C26_1 H26B_1 109.5 . . ?
H26A_1 C26_1 H26C_1 109.5 . . ?
H26B_1 C26_1 H26C_1 109.5 . . ?
C74_1 C73_1 C71_1 119.8(9) . . ?
C72_1 C73_1 C74_1 123.3(9) . . ?
C72_1 C73_1 C71_1 116.3(9) . . ?
C58_1 C65_1 H65_1 119.5 . . ?
C58_1 C65_1 C67_1 121.1(9) . . ?
C67_1 C65_1 H65_1 119.5 . . ?
C4_1 C5_1 C8_1 114.2(7) . . ?
C4_1 C5_1 C6_1 107.8(9) . . ?
C4_1 C5_1 C7_1 108.8(9) . . ?
C8_1 C5_1 C6_1 106.3(9) . . ?
C8_1 C5_1 C7_1 108.0(10) . . ?
C7_1 C5_1 C6_1 111.8(11) . . ?
C65_1 C67_1 C68_1 118.9(8) . . ?
C66_1 C67_1 C65_1 119.9(8) . . ?
C66_1 C67_1 C68_1 121.1(9) . . ?
C32_1 C33_1 C35_1 107.1(8) . . ?
C36_1 C33_1 C32_1 112.8(8) . . ?
C36_1 C33_1 C35_1 100.0(10) . . ?
C34_1 C33_1 C32_1 110.2(9) . . ?
C34_1 C33_1 C36_1 112.0(12) . . ?
C34_1 C33_1 C35_1 114.3(13) . . ?
C70_1 C68_1 C67_1 120.0(9) . . ?
C69_1 C68_1 C67_1 119.9(9) . . ?
C69_1 C68_1 C70_1 119.9(9) . . ?
C59_1 C60_1 C66_1 118.3(8) . . ?
C59_1 C60_1 C61_1 120.0(8) . . ?
C66_1 C60_1 C61_1 121.7(8) . . ?
C67_1 C66_1 C60_1 120.2(9) . . ?
C67_1 C66_1 H66_1 119.9 . . ?
C60_1 C66_1 H66_1 119.9 . . ?
C73_1 C72_1 H72_1 118.7 . . ?
C73_1 C72_1 C70_1 122.6(10) . . ?
C70_1 C72_1 H72_1 118.7 . . ?
C5_1 C8_1 H8A_1 109.5 . . ?
C5_1 C8_1 H8B_1 109.5 . . ?
C5_1 C8_1 H8C_1 109.5 . . ?
H8A_1 C8_1 H8B_1 109.5 . . ?
H8A_1 C8_1 H8C_1 109.5 . . ?
H8B_1 C8_1 H8C_1 109.5 . . ?
C60_1 C61_1 C64_1 109.9(8) . . ?
C60_1 C61_1 C62_1 111.3(7) . . ?
C63_1 C61_1 C60_1 107.4(8) . . ?
C63_1 C61_1 C64_1 108.4(8) . . ?
C63_1 C61_1 C62_1 111.4(9) . . ?
C64_1 C61_1 C62_1 108.4(9) . . ?
C51_1 C53_1 C54_1 110.8(9) . . ?
C51_1 C53_1 C56_1 109.5(9) . . ?
C55_1 C53_1 C51_1 109.4(10) . . ?
C55_1 C53_1 C54_1 108.1(10) . . ?
C55_1 C53_1 C56_1 112.6(11) . . ?
C54_1 C53_1 C56_1 106.6(11) . . ?
C68_1 C70_1 C72_1 119.2(10) . . ?
C68_1 C70_1 H70_1 120.4 . . ?
C72_1 C70_1 H70_1 120.4 . . ?
C81_1 C84_1 H84A_1 109.5 . . ?
C81_1 C84_1 H84B_1 109.5 . . ?
C81_1 C84_1 H84C_1 109.5 . . ?
H84A_1 C84_1 H84B_1 109.5 . . ?
H84A_1 C84_1 H84C_1 109.5 . . ?
H84B_1 C84_1 H84C_1 109.5 . . ?
C81_1 C83_1 H83A_1 109.5 . . ?
C81_1 C83_1 H83B_1 109.5 . . ?
C81_1 C83_1 H83C_1 109.5 . . ?
H83A_1 C83_1 H83B_1 109.5 . . ?
H83A_1 C83_1 H83C_1 109.5 . . ?
H83B_1 C83_1 H83C_1 109.5 . . ?
C25_1 C28_1 H28A_1 109.5 . . ?
C25_1 C28_1 H28B_1 109.5 . . ?
C25_1 C28_1 H28C_1 109.5 . . ?
H28A_1 C28_1 H28B_1 109.5 . . ?
H28A_1 C28_1 H28C_1 109.5 . . ?
H28B_1 C28_1 H28C_1 109.5 . . ?
C53_1 C55_1 H55A_1 109.5 . . ?
C53_1 C55_1 H55B_1 109.5 . . ?
C53_1 C55_1 H55C_1 109.5 . . ?
H55A_1 C55_1 H55B_1 109.5 . . ?
H55A_1 C55_1 H55C_1 109.5 . . ?
H55B_1 C55_1 H55C_1 109.5 . . ?
C81_1 C82_1 H82A_1 109.5 . . ?
C81_1 C82_1 H82B_1 109.5 . . ?
C81_1 C82_1 H82C_1 109.5 . . ?
H82A_1 C82_1 H82B_1 109.5 . . ?
H82A_1 C82_1 H82C_1 109.5 . . ?
H82B_1 C82_1 H82C_1 109.5 . . ?
C25_1 C27_1 H27A_1 109.5 . . ?
C25_1 C27_1 H27B_1 109.5 . . ?
C25_1 C27_1 H27C_1 109.5 . . ?
H27A_1 C27_1 H27B_1 109.5 . . ?
H27A_1 C27_1 H27C_1 109.5 . . ?
H27B_1 C27_1 H27C_1 109.5 . . ?
C61_1 C63_1 H63A_1 109.5 . . ?
C61_1 C63_1 H63B_1 109.5 . . ?
C61_1 C63_1 H63C_1 109.5 . . ?
H63A_1 C63_1 H63B_1 109.5 . . ?
H63A_1 C63_1 H63C_1 109.5 . . ?
H63B_1 C63_1 H63C_1 109.5 . . ?
C5_1 C6_1 H6A_1 109.5 . . ?
C5_1 C6_1 H6B_1 109.5 . . ?
C5_1 C6_1 H6C_1 109.5 . . ?
H6A_1 C6_1 H6B_1 109.5 . . ?
H6A_1 C6_1 H6C_1 109.5 . . ?
H6B_1 C6_1 H6C_1 109.5 . . ?
C68_1 C69_1 H69_1 119.1 . . ?
C71_1 C69_1 C68_1 121.9(11) . . ?
C71_1 C69_1 H69_1 119.1 . . ?
C73_1 C71_1 H71_1 120.3 . . ?
C69_1 C71_1 C73_1 119.3(10) . . ?
C69_1 C71_1 H71_1 120.3 . . ?
C61_1 C64_1 H64A_1 109.5 . . ?
C61_1 C64_1 H64B_1 109.5 . . ?
C61_1 C64_1 H64C_1 109.5 . . ?
H64A_1 C64_1 H64B_1 109.5 . . ?
H64A_1 C64_1 H64C_1 109.5 . . ?
H64B_1 C64_1 H64C_1 109.5 . . ?
C53_1 C54_1 H54A_1 109.5 . . ?
C53_1 C54_1 H54B_1 109.5 . . ?
C53_1 C54_1 H54C_1 109.5 . . ?
H54A_1 C54_1 H54B_1 109.5 . . ?
H54A_1 C54_1 H54C_1 109.5 . . ?
H54B_1 C54_1 H54C_1 109.5 . . ?
C61_1 C62_1 H62A_1 109.5 . . ?
C61_1 C62_1 H62B_1 109.5 . . ?
C61_1 C62_1 H62C_1 109.5 . . ?
H62A_1 C62_1 H62B_1 109.5 . . ?
H62A_1 C62_1 H62C_1 109.5 . . ?
H62B_1 C62_1 H62C_1 109.5 . . ?
C53_1 C56_1 H56A_1 109.5 . . ?
C53_1 C56_1 H56B_1 109.5 . . ?
C53_1 C56_1 H56C_1 109.5 . . ?
H56A_1 C56_1 H56B_1 109.5 . . ?
H56A_1 C56_1 H56C_1 109.5 . . ?
H56B_1 C56_1 H56C_1 109.5 . . ?
C5_1 C7_1 H7A_1 109.5 . . ?
C5_1 C7_1 H7B_1 109.5 . . ?
C5_1 C7_1 H7C_1 109.5 . . ?
H7A_1 C7_1 H7B_1 109.5 . . ?
H7A_1 C7_1 H7C_1 109.5 . . ?
H7B_1 C7_1 H7C_1 109.5 . . ?
C33_1 C36_1 H36A_1 109.5 . . ?
C33_1 C36_1 H36B_1 109.5 . . ?
C33_1 C36_1 H36C_1 109.5 . . ?
H36A_1 C36_1 H36B_1 109.5 . . ?
H36A_1 C36_1 H36C_1 109.5 . . ?
H36B_1 C36_1 H36C_1 109.5 . . ?
C33_1 C35_1 H35A_1 109.5 . . ?
C33_1 C35_1 H35B_1 109.5 . . ?
C33_1 C35_1 H35C_1 109.5 . . ?
H35A_1 C35_1 H35B_1 109.5 . . ?
H35A_1 C35_1 H35C_1 109.5 . . ?
H35B_1 C35_1 H35C_1 109.5 . . ?
C33_1 C34_1 H34A_1 109.5 . . ?
C33_1 C34_1 H34B_1 109.5 . . ?
C33_1 C34_1 H34C_1 109.5 . . ?
H34A_1 C34_1 H34B_1 109.5 . . ?
H34A_1 C34_1 H34C_1 109.5 . . ?
H34B_1 C34_1 H34C_1 109.5 . . ?
O1_8 C1_8 O3_8 125.8(10) . . ?
O1_8 C1_8 O2_8 124.3(10) . . ?
O3_8 C1_8 O2_8 109.9(9) . . ?
C1_8 O3_8 C3_8 108.5(9) . . ?
C1_8 O2_8 C2_8 114.3(9) . . ?
O3_8 C3_8 H3A_8 110.3 . . ?
O3_8 C3_8 H3B_8 110.3 . . ?
O3_8 C3_8 C2_8 107.2(9) . . ?
H3A_8 C3_8 H3B_8 108.5 . . ?
C2_8 C3_8 H3A_8 110.3 . . ?
C2_8 C3_8 H3B_8 110.3 . . ?
O2_8 C2_8 C3_8 100.1(9) . . ?
O2_8 C2_8 H2_8 108.1 . . ?
O2_8 C2_8 C4_8 110.7(11) . . ?
C3_8 C2_8 H2_8 108.1 . . ?
C3_8 C2_8 C4_8 121.0(12) . . ?
C4_8 C2_8 H2_8 108.1 . . ?
C2_8 C4_8 H4A_8 109.5 . . ?
C2_8 C4_8 H4B_8 109.5 . . ?
C2_8 C4_8 H4C_8 109.5 . . ?
H4A_8 C4_8 H4B_8 109.5 . . ?
H4A_8 C4_8 H4C_8 109.5 . . ?
H4B_8 C4_8 H4C_8 109.5 . . ?
O2_9 C2_9 H2_9 107.9 . . ?
O2_9 C2_9 C3_9 97.8(10) . . ?
O2_9 C2_9 C4_9 116.7(14) . . ?
C3_9 C2_9 H2_9 107.9 . . ?
C4_9 C2_9 H2_9 107.9 . . ?
C4_9 C2_9 C3_9 117.9(13) . . ?
O1_9 C1_9 O3_9 124.6(11) . . ?
O1_9 C1_9 O2_9 126.3(13) . . ?
O2_9 C1_9 O3_9 109.1(10) . . ?
C3_9 O3_9 C1_9 106.7(9) . . ?
C1_9 O2_9 C2_9 115.0(11) . . ?
C2_9 C3_9 H3A_9 110.1 . . ?
C2_9 C3_9 H3B_9 110.1 . . ?
O3_9 C3_9 C2_9 107.8(10) . . ?
O3_9 C3_9 H3A_9 110.1 . . ?
O3_9 C3_9 H3B_9 110.1 . . ?
H3A_9 C3_9 H3B_9 108.5 . . ?
C2_9 C4_9 H4A_9 109.5 . . ?
C2_9 C4_9 H4B_9 109.5 . . ?
C2_9 C4_9 H4C_9 109.5 . . ?
H4A_9 C4_9 H4B_9 109.5 . . ?
H4A_9 C4_9 H4C_9 109.5 . . ?
H4B_9 C4_9 H4C_9 109.5 . . ?
O2_10 C2_10 H2_10 108.6 . . ?
O2_10 C2_10 C3_10 101.3(12) . . ?
O2_10 C2_10 C4_10 112.4(14) . . ?
C3_10 C2_10 H2_10 108.6 . . ?
C3_10 C2_10 C4_10 117.0(14) . . ?
C4_10 C2_10 H2_10 108.6 . . ?
O1_10 C1_10 O3_10 133.5(12) . . ?
O1_10 C1_10 O2_10 123.1(12) . . ?
O3_10 C1_10 O2_10 100.6(10) . . ?
C1_10 O3_10 C3_10 117.4(10) . . ?
C1_10 O2_10 C2_10 116.9(12) . . ?
C2_10 C3_10 H3A_10 111.4 . . ?
C2_10 C3_10 H3B_10 111.4 . . ?
O3_10 C3_10 C2_10 101.7(11) . . ?
O3_10 C3_10 H3A_10 111.4 . . ?
O3_10 C3_10 H3B_10 111.4 . . ?
H3A_10 C3_10 H3B_10 109.3 . . ?
C2_10 C4_10 H4A_10 109.5 . . ?
C2_10 C4_10 H4B_10 109.5 . . ?
C2_10 C4_10 H4C_10 109.5 . . ?
H4A_10 C4_10 H4B_10 109.5 . . ?
H4A_10 C4_10 H4C_10 109.5 . . ?
H4B_10 C4_10 H4C_10 109.5 . . ?
H3A_11 C3_11 H3B_11 108.8 . . ?
O3_11 C3_11 H3A_11 110.6 . . ?
O3_11 C3_11 H3B_11 110.6 . . ?
O3_11 C3_11 C2_11 105.6(14) . . ?
C2_11 C3_11 H3A_11 110.6 . . ?
C2_11 C3_11 H3B_11 110.6 . . ?
O3_11 C1_11 O2_11 109.1(16) . . ?
O1_11 C1_11 O2_11 122(2) . . ?
O1_11 C1_11 O3_11 128(2) . . ?
C1_11 O2_11 C2_11 113.7(16) . . ?
C1_11 O3_11 C3_11 110.9(15) . . ?
C3_11 C2_11 H2_11 110.4 . . ?
O2_11 C2_11 C3_11 99.4(13) . . ?
O2_11 C2_11 H2_11 110.5 . . ?
O2_11 C2_11 C4_11 110.6(14) . . ?
C4_11 C2_11 C3_11 114.9(12) . . ?
C4_11 C2_11 H2_11 110.4 . . ?
C2_11 C4_11 H4A_11 109.5 . . ?
C2_11 C4_11 H4B_11 109.5 . . ?
C2_11 C4_11 H4C_11 109.5 . . ?
H4A_11 C4_11 H4B_11 109.5 . . ?
H4A_11 C4_11 H4C_11 109.5 . . ?
H4B_11 C4_11 H4C_11 109.5 . . ?
C1_12 O3_12 C3_12 111.2(14) . . ?
O1_12 C1_12 O3_12 131.1(18) . . ?
O1_12 C1_12 O2_12 118.6(17) . . ?
O3_12 C1_12 O2_12 110.2(14) . . ?
O3_12 C3_12 H3A_12 111.0 . . ?
O3_12 C3_12 H3B_12 111.0 . . ?
O3_12 C3_12 C2_12 103.6(14) . . ?
H3A_12 C3_12 H3B_12 109.0 . . ?
C2_12 C3_12 H3A_12 111.0 . . ?
C2_12 C3_12 H3B_12 111.0 . . ?
C1_12 O2_12 C2_12 111.2(14) . . ?
C3_12 C2_12 H2_12 104.1 . . ?
O2_12 C2_12 C3_12 103.6(14) . . ?
O2_12 C2_12 H2_12 104.1 . . ?
O2_12 C2_12 C4_12 116.2(15) . . ?
C4_12 C2_12 C3_12 122.7(16) . . ?
C4_12 C2_12 H2_12 104.1 . . ?
C2_12 C4_12 H4A_12 109.5 . . ?
C2_12 C4_12 H4B_12 109.5 . . ?
C2_12 C4_12 H4C_12 109.5 . . ?
H4A_12 C4_12 H4B_12 109.5 . . ?
H4A_12 C4_12 H4C_12 109.5 . . ?
H4B_12 C4_12 H4C_12 109.5 . . ?
O1_13 C1_13 O2_13 119.3(14) . . ?
O1_13 C1_13 O3_13 137.8(17) . . ?
O3_13 C1_13 O2_13 102.3(12) . . ?
C1_13 O2_13 C2_13 113.5(13) . . ?
C1_13 O3_13 C3_13 122.9(15) . . ?
O2_13 C2_13 H2_13 114.6 . . ?
O2_13 C2_13 C3_13 100.5(13) . . ?
O2_13 C2_13 C4_13 103.8(12) . . ?
C3_13 C2_13 H2_13 114.6 . . ?
C3_13 C2_13 C4_13 107.4(13) . . ?
C4_13 C2_13 H2_13 114.6 . . ?
O3_13 C3_13 C2_13 99.2(13) . . ?
O3_13 C3_13 H3A_13 111.9 . . ?
O3_13 C3_13 H3B_13 111.9 . . ?
C2_13 C3_13 H3A_13 111.9 . . ?
C2_13 C3_13 H3B_13 111.9 . . ?
H3A_13 C3_13 H3B_13 109.6 . . ?
C2_13 C4_13 H4A_13 109.5 . . ?
C2_13 C4_13 H4B_13 109.5 . . ?
C2_13 C4_13 H4C_13 109.5 . . ?
H4A_13 C4_13 H4B_13 109.5 . . ?
H4A_13 C4_13 H4C_13 109.5 . . ?
H4B_13 C4_13 H4C_13 109.5 . . ?
C1_14 O3_14 C3_14 111(2) . . ?
O3_14 C1_14 O2_14 111.1(19) . . ?
O1_14 C1_14 O3_14 124(3) . . ?
O1_14 C1_14 O2_14 124(3) . . ?
C2_14 O2_14 C1_14 108.4(19) . . ?
O3_14 C3_14 H3A_14 110.9 . . ?
O3_14 C3_14 H3B_14 110.9 . . ?
O3_14 C3_14 C2_14 104.3(17) . . ?
H3A_14 C3_14 H3B_14 108.9 . . ?
C2_14 C3_14 H3A_14 110.9 . . ?
C2_14 C3_14 H3B_14 110.9 . . ?
O2_14 C2_14 C3_14 104.5(17) . . ?
O2_14 C2_14 H2_14 111.0 . . ?
O2_14 C2_14 C4_14 109.2(15) . . ?
C3_14 C2_14 H2_14 111.0 . . ?
C4_14 C2_14 C3_14 109.9(14) . . ?
C4_14 C2_14 H2_14 111.0 . . ?
C2_14 C4_14 H4A_14 109.5 . . ?
C2_14 C4_14 H4B_14 109.5 . . ?
C2_14 C4_14 H4C_14 109.5 . . ?
H4A_14 C4_14 H4B_14 109.5 . . ?
H4A_14 C4_14 H4C_14 109.5 . . ?
H4B_14 C4_14 H4C_14 109.5 . . ?
C4_15 C2_15 H2_15 110.0 . . ?
C4_15 C2_15 C3_15 110.2(14) . . ?
C3_15 C2_15 H2_15 110.0 . . ?
O2_15 C2_15 H2_15 110.0 . . ?
O2_15 C2_15 C4_15 114.8(16) . . ?
O2_15 C2_15 C3_15 101.5(16) . . ?
C2_15 C4_15 H4A_15 109.5 . . ?
C2_15 C4_15 H4B_15 109.5 . . ?
C2_15 C4_15 H4C_15 109.5 . . ?
H4A_15 C4_15 H4B_15 109.5 . . ?
H4A_15 C4_15 H4C_15 109.5 . . ?
H4B_15 C4_15 H4C_15 109.5 . . ?
C2_15 C3_15 H3A_15 111.3 . . ?
C2_15 C3_15 H3B_15 111.3 . . ?
H3A_15 C3_15 H3B_15 109.2 . . ?
O3_15 C3_15 C2_15 102.2(16) . . ?
O3_15 C3_15 H3A_15 111.3 . . ?
O3_15 C3_15 H3B_15 111.3 . . ?
C2_15 O2_15 C1_15 115.0(19) . . ?
C3_15 O3_15 C1_15 114.8(19) . . ?
O2_15 C1_15 O3_15 103.1(17) . . ?
O1_15 C1_15 O2_15 139(3) . . ?
O1_15 C1_15 O3_15 117(3) . . ?

loop_
_geom_bond_atom_site_label_1
_geom_bond_atom_site_label_2
_geom_bond_distance
_geom_bond_site_symmetry_2
_geom_bond_publ_flag
O9_1 C50_1 1.239(9) . ?
O10_1 C24_1 1.226(9) . ?
N3_1 H3_1 0.8800 . ?
N3_1 C99_1 1.404(9) . ?
N3_1 C24_1 1.361(10) . ?
N1_1 H1_1 0.8800 . ?
N1_1 C85_1 1.406(9) . ?
N1_1 C78_1 1.369(10) . ?
O5_1 C1_1 1.219(9) . ?
N6_1 H6_1 0.8800 . ?
N6_1 C116_1 1.413(10) . ?
N6_1 C1_1 1.378(10) . ?
O7_1 H7_1 0.8400 . ?
O7_1 C93_1 1.353(9) . ?
N2_1 H2_1 0.8800 . ?
N2_1 C50_1 1.349(10) . ?
N2_1 C105_1 1.415(10) . ?
O6_1 C93_1 1.132(8) . ?
C99_1 C98_1 1.382(10) . ?
C99_1 C97_1 1.422(10) . ?
O4_1 C57_1 1.226(10) . ?
O8_1 C78_1 1.220(10) . ?
C98_1 H98_1 0.9500 . ?
C98_1 C96_1 1.382(10) . ?
C94_1 C91_1 1.498(10) . ?
C94_1 C96_1 1.388(10) . ?
C94_1 C95_1 1.399(10) . ?
C91_1 H91_1 1.0000 . ?
C91_1 C90_1 1.517(10) . ?
C91_1 C100_1 1.540(10) . ?
C96_1 H96_1 0.9500 . ?
N5_1 H5_1 0.8800 . ?
N5_1 C123_1 1.436(11) . ?
N5_1 C57_1 1.365(11) . ?
C95_1 C97_1 1.377(10) . ?
C95_1 C92_1 1.560(10) . ?
C40_1 C39_1 1.480(11) . ?
C40_1 C41_1 1.375(11) . ?
C40_1 C42_1 1.392(11) . ?
C87_1 H87_1 0.9500 . ?
C87_1 C85_1 1.388(11) . ?
C87_1 C89_1 1.425(10) . ?
C97_1 H97_1 0.9500 . ?
C85_1 C86_1 1.401(11) . ?
C101_1 C100_1 1.396(10) . ?
C101_1 C92_1 1.551(10) . ?
C101_1 C103_1 1.376(10) . ?
C90_1 C89_1 1.416(10) . ?
C90_1 C88_1 1.345(10) . ?
C114_1 H114_1 0.9500 . ?
C114_1 C112_1 1.366(10) . ?
C114_1 C116_1 1.388(11) . ?
C89_1 C92_1 1.512(10) . ?
C100_1 C102_1 1.375(10) . ?
C126_1 C125_1 1.566(12) . ?
C126_1 O3_1 1.303(11) . ?
C126_1 O2_1 1.012(10) . ?
C24_1 C21_1 1.496(11) . ?
C50_1 C49_1 1.496(11) . ?
C92_1 C93_1 1.568(10) . ?
C112_1 C113_1 1.410(10) . ?
C112_1 C125_1 1.540(11) . ?
O1_1 C29_1 1.217(10) . ?
C104_1 H104_1 0.9500 . ?
C104_1 C105_1 1.387(11) . ?
C104_1 C102_1 1.394(11) . ?
C116_1 C117_1 1.392(11) . ?
C103_1 H103_1 0.9500 . ?
C103_1 C105_1 1.404(10) . ?
N4_1 H4_1 0.8800 . ?
N4_1 C29_1 1.352(11) . ?
N4_1 C106_1 1.407(11) . ?
C115_1 H115_1 0.9500 . ?
C115_1 C113_1 1.363(11) . ?
C115_1 C117_1 1.343(11) . ?
C88_1 H88_1 0.9500 . ?
C88_1 C86_1 1.377(10) . ?
C121_1 H121_1 0.9500 . ?
C121_1 C119_1 1.366(10) . ?
C121_1 C122_1 1.387(11) . ?
C102_1 H102_1 0.9500 . ?
C39_1 C38_1 1.364(11) . ?
C39_1 C37_1 1.428(11) . ?
C111_1 C124_1 1.498(11) . ?
C111_1 C109_1 1.395(11) . ?
C111_1 C110_1 1.379(11) . ?
C41_1 H41_1 0.9500 . ?
C41_1 C43_1 1.381(11) . ?
C119_1 C124_1 1.522(11) . ?
C119_1 C118_1 1.410(10) . ?
C113_1 C124_1 1.533(11) . ?
C46_1 C47_1 1.400(11) . ?
C46_1 C45_1 1.487(11) . ?
C46_1 C48_1 1.376(11) . ?
C17_1 C18_1 1.506(11) . ?
C17_1 C15_1 1.365(11) . ?
C17_1 C16_1 1.395(11) . ?
C124_1 H124_1 1.0000 . ?
C42_1 H42_1 0.9500 . ?
C42_1 C44_1 1.371(11) . ?
C125_1 C109_1 1.523(11) . ?
C125_1 C118_1 1.583(10) . ?
C12_1 C13_1 1.395(11) . ?
C12_1 C10_1 1.507(11) . ?
C12_1 C14_1 1.391(11) . ?
C43_1 H43_1 0.9500 . ?
C43_1 C45_1 1.380(11) . ?
C109_1 C107_1 1.432(11) . ?
C117_1 H117_1 0.9500 . ?
C11_1 H11_1 0.9500 . ?
C11_1 C2_1 1.382(11) . ?
C11_1 C10_1 1.358(11) . ?
C18_1 C19_1 1.388(11) . ?
C18_1 C20_1 1.367(11) . ?
C47_1 H47_1 0.9500 . ?
C47_1 C49_1 1.386(11) . ?
C2_1 C1_1 1.492(11) . ?
C2_1 C3_1 1.399(11) . ?
C21_1 C19_1 1.386(10) . ?
C21_1 C23_1 1.398(11) . ?
C123_1 C120_1 1.361(11) . ?
C123_1 C122_1 1.414(11) . ?
C77_1 C78_1 1.518(11) . ?
C77_1 C79_1 1.373(11) . ?
C77_1 C75_1 1.346(11) . ?
C13_1 H13_1 0.9500 . ?
C13_1 C15_1 1.410(11) . ?
C45_1 C44_1 1.425(12) . ?
C86_1 H86_1 0.9500 . ?
C118_1 C120_1 1.372(11) . ?
C10_1 C9_1 1.400(11) . ?
C19_1 H19_1 0.9500 . ?
O3_1 H3A_1 0.8400 . ?
C20_1 H20_1 0.9500 . ?
C20_1 C22_1 1.395(11) . ?
C49_1 C52_1 1.399(11) . ?
C120_1 H120_1 0.9500 . ?
C38_1 H38_1 0.9500 . ?
C38_1 C30_1 1.425(11) . ?
C15_1 H15_1 0.9500 . ?
C30_1 C29_1 1.484(12) . ?
C30_1 C31_1 1.372(11) . ?
C44_1 H44_1 0.9500 . ?
C80_1 C79_1 1.408(11) . ?
C80_1 C81_1 1.496(11) . ?
C80_1 C76_1 1.396(11) . ?
C122_1 H122_1 0.9500 . ?
C37_1 H37_1 0.9500 . ?
C37_1 C32_1 1.357(11) . ?
C79_1 H79_1 0.9500 . ?
C23_1 H23_1 0.9500 . ?
C23_1 C22_1 1.389(11) . ?
C4_1 C9_1 1.402(11) . ?
C4_1 C3_1 1.389(11) . ?
C4_1 C5_1 1.496(12) . ?
C16_1 H16_1 0.9500 . ?
C16_1 C14_1 1.379(11) . ?
C9_1 H9_1 0.9500 . ?
C14_1 H14_1 0.9500 . ?
C48_1 H48_1 0.9500 . ?
C48_1 C51_1 1.396(11) . ?
C110_1 H110_1 0.9500 . ?
C110_1 C108_1 1.424(12) . ?
C22_1 C25_1 1.530(12) . ?
C31_1 H31_1 0.9500 . ?
C31_1 C32_1 1.407(12) . ?
C3_1 H3B_1 0.9500 . ?
C57_1 C58_1 1.485(12) . ?
C32_1 C33_1 1.507(10) . ?
C58_1 C59_1 1.411(12) . ?
C58_1 C65_1 1.346(12) . ?
C74_1 C75_1 1.401(12) . ?
C74_1 C76_1 1.393(12) . ?
C74_1 C73_1 1.473(12) . ?
C81_1 C84_1 1.548(13) . ?
C81_1 C83_1 1.502(13) . ?
C81_1 C82_1 1.566(14) . ?
C107_1 H107_1 0.9500 . ?
C107_1 C106_1 1.333(12) . ?
C75_1 H75_1 0.9500 . ?
C51_1 C52_1 1.376(12) . ?
C51_1 C53_1 1.530(13) . ?
C52_1 H52_1 0.9500 . ?
C106_1 C108_1 1.394(12) . ?
C108_1 H108_1 0.9500 . ?
C59_1 H59_1 0.9500 . ?
C59_1 C60_1 1.369(12) . ?
C76_1 H76_1 0.9500 . ?
C25_1 C26_1 1.543(12) . ?
C25_1 C28_1 1.474(14) . ?
C25_1 C27_1 1.605(16) . ?
C26_1 H26A_1 0.9800 . ?
C26_1 H26B_1 0.9800 . ?
C26_1 H26C_1 0.9800 . ?
C73_1 C72_1 1.325(13) . ?
C73_1 C71_1 1.477(14) . ?
C65_1 H65_1 0.9500 . ?
C65_1 C67_1 1.392(13) . ?
C5_1 C8_1 1.526(13) . ?
C5_1 C6_1 1.574(17) . ?
C5_1 C7_1 1.539(17) . ?
C67_1 C68_1 1.563(13) . ?
C67_1 C66_1 1.384(13) . ?
C33_1 C36_1 1.485(12) . ?
C33_1 C35_1 1.517(12) . ?
C33_1 C34_1 1.445(12) . ?
C68_1 C70_1 1.370(14) . ?
C68_1 C69_1 1.350(15) . ?
C60_1 C66_1 1.397(13) . ?
C60_1 C61_1 1.530(10) . ?
C66_1 H66_1 0.9500 . ?
C72_1 H72_1 0.9500 . ?
C72_1 C70_1 1.394(13) . ?
C8_1 H8A_1 0.9800 . ?
C8_1 H8B_1 0.9800 . ?
C8_1 H8C_1 0.9800 . ?
C61_1 C63_1 1.525(11) . ?
C61_1 C64_1 1.537(12) . ?
C61_1 C62_1 1.538(11) . ?
C53_1 C55_1 1.492(17) . ?
C53_1 C54_1 1.540(18) . ?
C53_1 C56_1 1.548(15) . ?
C70_1 H70_1 0.9500 . ?
C84_1 H84A_1 0.9800 . ?
C84_1 H84B_1 0.9800 . ?
C84_1 H84C_1 0.9800 . ?
C83_1 H83A_1 0.9800 . ?
C83_1 H83B_1 0.9800 . ?
C83_1 H83C_1 0.9800 . ?
C28_1 H28A_1 0.9800 . ?
C28_1 H28B_1 0.9800 . ?
C28_1 H28C_1 0.9800 . ?
C55_1 H55A_1 0.9800 . ?
C55_1 H55B_1 0.9800 . ?
C55_1 H55C_1 0.9800 . ?
C82_1 H82A_1 0.9800 . ?
C82_1 H82B_1 0.9800 . ?
C82_1 H82C_1 0.9800 . ?
C27_1 H27A_1 0.9800 . ?
C27_1 H27B_1 0.9800 . ?
C27_1 H27C_1 0.9800 . ?
C63_1 H63A_1 0.9800 . ?
C63_1 H63B_1 0.9800 . ?
C63_1 H63C_1 0.9800 . ?
C6_1 H6A_1 0.9800 . ?
C6_1 H6B_1 0.9800 . ?
C6_1 H6C_1 0.9800 . ?
C69_1 H69_1 0.9500 . ?
C69_1 C71_1 1.338(14) . ?
C71_1 H71_1 0.9500 . ?
C64_1 H64A_1 0.9800 . ?
C64_1 H64B_1 0.9800 . ?
C64_1 H64C_1 0.9800 . ?
C54_1 H54A_1 0.9800 . ?
C54_1 H54B_1 0.9800 . ?
C54_1 H54C_1 0.9800 . ?
C62_1 H62A_1 0.9800 . ?
C62_1 H62B_1 0.9800 . ?
C62_1 H62C_1 0.9800 . ?
C56_1 H56A_1 0.9800 . ?
C56_1 H56B_1 0.9800 . ?
C56_1 H56C_1 0.9800 . ?
C7_1 H7A_1 0.9800 . ?
C7_1 H7B_1 0.9800 . ?
C7_1 H7C_1 0.9800 . ?
C36_1 H36A_1 0.9800 . ?
C36_1 H36B_1 0.9800 . ?
C36_1 H36C_1 0.9800 . ?
C35_1 H35A_1 0.9800 . ?
C35_1 H35B_1 0.9800 . ?
C35_1 H35C_1 0.9800 . ?
C34_1 H34A_1 0.9800 . ?
C34_1 H34B_1 0.9800 . ?
C34_1 H34C_1 0.9800 . ?
C1_8 O1_8 1.213(10) . ?
C1_8 O3_8 1.301(11) . ?
C1_8 O2_8 1.327(11) . ?
O3_8 C3_8 1.430(12) . ?
O2_8 C2_8 1.395(12) . ?
C3_8 H3A_8 0.9900 . ?
C3_8 H3B_8 0.9900 . ?
C3_8 C2_8 1.485(13) . ?
C2_8 H2_8 1.0000 . ?
C2_8 C4_8 1.491(14) . ?
C4_8 H4A_8 0.9800 . ?
C4_8 H4B_8 0.9800 . ?
C4_8 H4C_8 0.9800 . ?
C2_9 H2_9 1.0000 . ?
C2_9 O2_9 1.342(14) . ?
C2_9 C3_9 1.511(14) . ?
C2_9 C4_9 1.476(15) . ?
O1_9 C1_9 1.192(11) . ?
C1_9 O3_9 1.347(13) . ?
C1_9 O2_9 1.284(11) . ?
O3_9 C3_9 1.339(11) . ?
C3_9 H3A_9 0.9900 . ?
C3_9 H3B_9 0.9900 . ?
C4_9 H4A_9 0.9800 . ?
C4_9 H4B_9 0.9800 . ?
C4_9 H4C_9 0.9800 . ?
C2_10 H2_10 1.0000 . ?
C2_10 O2_10 1.338(14) . ?
C2_10 C3_10 1.485(15) . ?
C2_10 C4_10 1.534(17) . ?
O1_10 C1_10 1.137(11) . ?
C1_10 O3_10 1.294(11) . ?
C1_10 O2_10 1.331(12) . ?
O3_10 C3_10 1.349(12) . ?
C3_10 H3A_10 0.9900 . ?
C3_10 H3B_10 0.9900 . ?
C4_10 H4A_10 0.9800 . ?
C4_10 H4B_10 0.9800 . ?
C4_10 H4C_10 0.9800 . ?
C3_11 H3A_11 0.9900 . ?
C3_11 H3B_11 0.9900 . ?
C3_11 O3_11 1.344(15) . ?
C3_11 C2_11 1.523(16) . ?
C1_11 O2_11 1.312(15) . ?
C1_11 O3_11 1.287(16) . ?
C1_11 O1_11 1.196(15) . ?
O2_11 C2_11 1.367(16) . ?
C2_11 H2_11 1.0000 . ?
C2_11 C4_11 1.521(16) . ?
C4_11 H4A_11 0.9800 . ?
C4_11 H4B_11 0.9800 . ?
C4_11 H4C_11 0.9800 . ?
O1_12 C1_12 1.174(15) . ?
O3_12 C1_12 1.289(15) . ?
O3_12 C3_12 1.354(16) . ?
C1_12 O2_12 1.295(14) . ?
C3_12 H3A_12 0.9900 . ?
C3_12 H3B_12 0.9900 . ?
C3_12 C2_12 1.481(16) . ?
O2_12 C2_12 1.352(15) . ?
C2_12 H2_12 1.0000 . ?
C2_12 C4_12 1.451(17) . ?
C4_12 H4A_12 0.9800 . ?
C4_12 H4B_12 0.9800 . ?
C4_12 H4C_12 0.9800 . ?
O1_13 C1_13 1.104(12) . ?
C1_13 O2_13 1.329(14) . ?
C1_13 O3_13 1.265(13) . ?
O2_13 C2_13 1.392(15) . ?
O3_13 C3_13 1.290(15) . ?
C2_13 H2_13 1.0000 . ?
C2_13 C3_13 1.548(17) . ?
C2_13 C4_13 1.625(17) . ?
C3_13 H3A_13 0.9900 . ?
C3_13 H3B_13 0.9900 . ?
C4_13 H4A_13 0.9800 . ?
C4_13 H4B_13 0.9800 . ?
C4_13 H4C_13 0.9800 . ?
O3_14 C1_14 1.345(18) . ?
O3_14 C3_14 1.349(18) . ?
O1_14 C1_14 1.221(18) . ?
C1_14 O2_14 1.388(18) . ?
O2_14 C2_14 1.386(18) . ?
C3_14 H3A_14 0.9900 . ?
C3_14 H3B_14 0.9900 . ?
C3_14 C2_14 1.571(18) . ?
C2_14 H2_14 1.0000 . ?
C2_14 C4_14 1.548(18) . ?
C4_14 H4A_14 0.9800 . ?
C4_14 H4B_14 0.9800 . ?
C4_14 H4C_14 0.9800 . ?
C2_15 H2_15 1.0000 . ?
C2_15 C4_15 1.508(18) . ?
C2_15 C3_15 1.589(17) . ?
C2_15 O2_15 1.324(17) . ?
C4_15 H4A_15 0.9800 . ?
C4_15 H4B_15 0.9800 . ?
C4_15 H4C_15 0.9800 . ?
C3_15 H3A_15 0.9900 . ?
C3_15 H3B_15 0.9900 . ?
C3_15 O3_15 1.285(17) . ?
O2_15 C1_15 1.364(17) . ?
O3_15 C1_15 1.374(17) . ?
C1_15 O1_15 1.307(17) . ?

loop_
_geom_torsion_atom_site_label_1
_geom_torsion_atom_site_label_2
_geom_torsion_atom_site_label_3
_geom_torsion_atom_site_label_4
_geom_torsion
_geom_torsion_site_symmetry_1
_geom_torsion_site_symmetry_2
_geom_torsion_site_symmetry_3
_geom_torsion_site_symmetry_4
_geom_torsion_publ_flag
O9_1 C50_1 C49_1 C47_1 149.8(8) . . . . ?
O9_1 C50_1 C49_1 C52_1 -32.5(11) . . . . ?
O10_1 C24_1 C21_1 C19_1 179.8(7) . . . . ?
O10_1 C24_1 C21_1 C23_1 2.3(10) . . . . ?
N3_1 C99_1 C98_1 C96_1 -177.5(6) . . . . ?
N3_1 C99_1 C97_1 C95_1 177.4(6) . . . . ?
N3_1 C24_1 C21_1 C19_1 0.1(11) . . . . ?
N3_1 C24_1 C21_1 C23_1 -177.5(6) . . . . ?
N1_1 C85_1 C86_1 C88_1 176.4(7) . . . . ?
N6_1 C116_1 C117_1 C115_1 -175.2(7) . . . . ?
N2_1 C50_1 C49_1 C47_1 -29.5(11) . . . . ?
N2_1 C50_1 C49_1 C52_1 148.2(7) . . . . ?
C99_1 N3_1 C24_1 O10_1 -8.0(11) . . . . ?
C99_1 N3_1 C24_1 C21_1 171.7(6) . . . . ?
C99_1 C98_1 C96_1 C94_1 -0.8(10) . . . . ?
O4_1 C57_1 C58_1 C59_1 12.5(13) . . . . ?
O4_1 C57_1 C58_1 C65_1 -169.3(10) . . . . ?
C98_1 C99_1 C97_1 C95_1 -1.5(9) . . . . ?
C94_1 C91_1 C90_1 C89_1 54.8(7) . . . . ?
C94_1 C91_1 C90_1 C88_1 -123.7(8) . . . . ?
C94_1 C91_1 C100_1 C101_1 -54.3(7) . . . . ?
C94_1 C91_1 C100_1 C102_1 126.4(7) . . . . ?
C94_1 C95_1 C97_1 C99_1 1.4(10) . . . . ?
C94_1 C95_1 C92_1 C101_1 -53.6(7) . . . . ?
C94_1 C95_1 C92_1 C89_1 57.2(7) . . . . ?
C94_1 C95_1 C92_1 C93_1 -174.2(6) . . . . ?
C91_1 C94_1 C96_1 C98_1 -176.2(6) . . . . ?
C91_1 C94_1 C95_1 C97_1 176.3(6) . . . . ?
C91_1 C94_1 C95_1 C92_1 -2.4(8) . . . . ?
C91_1 C90_1 C89_1 C87_1 -178.5(6) . . . . ?
C91_1 C90_1 C89_1 C92_1 1.7(9) . . . . ?
C91_1 C90_1 C88_1 C86_1 177.6(7) . . . . ?
C91_1 C100_1 C102_1 C104_1 -178.8(6) . . . . ?
C96_1 C94_1 C91_1 C90_1 122.7(7) . . . . ?
C96_1 C94_1 C91_1 C100_1 -125.2(7) . . . . ?
C96_1 C94_1 C95_1 C97_1 -1.0(10) . . . . ?
C96_1 C94_1 C95_1 C92_1 -179.7(5) . . . . ?
N5_1 C123_1 C120_1 C118_1 179.7(7) . . . . ?
N5_1 C123_1 C122_1 C121_1 179.7(8) . . . . ?
N5_1 C57_1 C58_1 C59_1 -172.4(8) . . . . ?
N5_1 C57_1 C58_1 C65_1 5.8(13) . . . . ?
C95_1 C94_1 C91_1 C90_1 -54.4(7) . . . . ?
C95_1 C94_1 C91_1 C100_1 57.8(7) . . . . ?
C95_1 C94_1 C96_1 C98_1 0.7(9) . . . . ?
C95_1 C92_1 C93_1 O7_1 48.4(8) . . . . ?
C95_1 C92_1 C93_1 O6_1 -153.3(8) . . . . ?
C40_1 C39_1 C38_1 C30_1 -175.2(7) . . . . ?
C40_1 C39_1 C37_1 C32_1 174.3(7) . . . . ?
C40_1 C41_1 C43_1 C45_1 -1.6(12) . . . . ?
C40_1 C42_1 C44_1 C45_1 -0.2(11) . . . . ?
C87_1 C85_1 C86_1 C88_1 0.6(12) . . . . ?
C87_1 C89_1 C92_1 C95_1 123.5(7) . . . . ?
C87_1 C89_1 C92_1 C101_1 -126.0(7) . . . . ?
C87_1 C89_1 C92_1 C93_1 -4.0(10) . . . . ?
C97_1 C99_1 C98_1 C96_1 1.2(10) . . . . ?
C97_1 C95_1 C92_1 C101_1 127.8(7) . . . . ?
C97_1 C95_1 C92_1 C89_1 -121.4(7) . . . . ?
C97_1 C95_1 C92_1 C93_1 7.2(9) . . . . ?
C85_1 N1_1 C78_1 O8_1 1.4(15) . . . . ?
C85_1 N1_1 C78_1 C77_1 -177.9(8) . . . . ?
C85_1 C87_1 C89_1 C90_1 0.9(10) . . . . ?
C85_1 C87_1 C89_1 C92_1 -179.3(7) . . . . ?
C101_1 C100_1 C102_1 C104_1 1.9(10) . . . . ?
C101_1 C92_1 C93_1 O7_1 -69.6(7) . . . . ?
C101_1 C92_1 C93_1 O6_1 88.6(9) . . . . ?
C101_1 C103_1 C105_1 N2_1 -177.1(6) . . . . ?
C101_1 C103_1 C105_1 C104_1 3.5(10) . . . . ?
C90_1 C91_1 C100_1 C101_1 59.3(7) . . . . ?
C90_1 C91_1 C100_1 C102_1 -120.1(7) . . . . ?
C90_1 C89_1 C92_1 C95_1 -56.7(7) . . . . ?
C90_1 C89_1 C92_1 C101_1 53.8(8) . . . . ?
C90_1 C89_1 C92_1 C93_1 175.8(6) . . . . ?
C90_1 C88_1 C86_1 C85_1 0.5(12) . . . . ?
C114_1 C112_1 C113_1 C115_1 -1.0(11) . . . . ?
C114_1 C112_1 C113_1 C124_1 178.0(6) . . . . ?
C114_1 C112_1 C125_1 C126_1 7.3(11) . . . . ?
C114_1 C112_1 C125_1 C109_1 -123.4(8) . . . . ?
C114_1 C112_1 C125_1 C118_1 129.0(7) . . . . ?
C114_1 C116_1 C117_1 C115_1 3.2(11) . . . . ?
C89_1 C87_1 C85_1 N1_1 -176.9(7) . . . . ?
C89_1 C87_1 C85_1 C86_1 -1.3(11) . . . . ?
C89_1 C90_1 C88_1 C86_1 -0.9(11) . . . . ?
C89_1 C92_1 C93_1 O7_1 170.6(6) . . . . ?
C89_1 C92_1 C93_1 O6_1 -31.2(11) . . . . ?
C100_1 C91_1 C90_1 C89_1 -58.6(8) . . . . ?
C100_1 C91_1 C90_1 C88_1 122.9(8) . . . . ?
C100_1 C101_1 C92_1 C95_1 56.8(7) . . . . ?
C100_1 C101_1 C92_1 C89_1 -53.0(7) . . . . ?
C100_1 C101_1 C92_1 C93_1 -179.3(6) . . . . ?
C100_1 C101_1 C103_1 C105_1 0.4(10) . . . . ?
C126_1 C125_1 C109_1 C111_1 179.1(7) . . . . ?
C126_1 C125_1 C109_1 C107_1 -0.2(12) . . . . ?
C126_1 C125_1 C118_1 C119_1 176.4(7) . . . . ?
C126_1 C125_1 C118_1 C120_1 -4.7(11) . . . . ?
C24_1 N3_1 C99_1 C98_1 7.1(11) . . . . ?
C24_1 N3_1 C99_1 C97_1 -171.7(6) . . . . ?
C24_1 C21_1 C19_1 C18_1 -178.8(7) . . . . ?
C24_1 C21_1 C23_1 C22_1 179.5(7) . . . . ?
C50_1 N2_1 C105_1 C104_1 -27.2(12) . . . . ?
C50_1 N2_1 C105_1 C103_1 153.4(7) . . . . ?
C50_1 C49_1 C52_1 C51_1 -173.6(8) . . . . ?
C92_1 C95_1 C97_1 C99_1 179.9(6) . . . . ?
C92_1 C101_1 C100_1 C91_1 -3.0(8) . . . . ?
C92_1 C101_1 C100_1 C102_1 176.3(6) . . . . ?
C92_1 C101_1 C103_1 C105_1 -179.0(6) . . . . ?
C112_1 C114_1 C116_1 N6_1 176.6(7) . . . . ?
C112_1 C114_1 C116_1 C117_1 -1.7(10) . . . . ?
C112_1 C113_1 C124_1 C111_1 -56.4(8) . . . . ?
C112_1 C113_1 C124_1 C119_1 54.8(7) . . . . ?
C112_1 C125_1 C109_1 C111_1 -53.2(8) . . . . ?
C112_1 C125_1 C109_1 C107_1 127.5(8) . . . . ?
C112_1 C125_1 C118_1 C119_1 54.0(8) . . . . ?
C112_1 C125_1 C118_1 C120_1 -127.1(8) . . . . ?
C116_1 N6_1 C1_1 O5_1 2.3(13) . . . . ?
C116_1 N6_1 C1_1 C2_1 -178.3(7) . . . . ?
C116_1 C114_1 C112_1 C113_1 0.6(10) . . . . ?
C116_1 C114_1 C112_1 C125_1 175.3(7) . . . . ?
C103_1 C101_1 C100_1 C91_1 177.5(6) . . . . ?
C103_1 C101_1 C100_1 C102_1 -3.1(10) . . . . ?
C103_1 C101_1 C92_1 C95_1 -123.8(7) . . . . ?
C103_1 C101_1 C92_1 C89_1 126.4(7) . . . . ?
C103_1 C101_1 C92_1 C93_1 0.1(9) . . . . ?
C105_1 N2_1 C50_1 O9_1 9.7(13) . . . . ?
C105_1 N2_1 C50_1 C49_1 -171.1(7) . . . . ?
C105_1 C104_1 C102_1 C100_1 2.1(10) . . . . ?
N4_1 C106_1 C108_1 C110_1 174.4(9) . . . . ?
C115_1 C113_1 C124_1 C111_1 122.5(8) . . . . ?
C115_1 C113_1 C124_1 C119_1 -126.3(8) . . . . ?
C88_1 C90_1 C89_1 C87_1 0.1(11) . . . . ?
C88_1 C90_1 C89_1 C92_1 -179.7(7) . . . . ?
C121_1 C119_1 C124_1 C111_1 -122.6(8) . . . . ?
C121_1 C119_1 C124_1 C113_1 125.7(8) . . . . ?
C121_1 C119_1 C118_1 C125_1 179.5(6) . . . . ?
C121_1 C119_1 C118_1 C120_1 0.6(11) . . . . ?
C102_1 C104_1 C105_1 N2_1 175.9(7) . . . . ?
C102_1 C104_1 C105_1 C103_1 -4.8(10) . . . . ?
C39_1 C40_1 C41_1 C43_1 179.2(7) . . . . ?
C39_1 C40_1 C42_1 C44_1 -178.3(7) . . . . ?
C39_1 C38_1 C30_1 C29_1 178.7(8) . . . . ?
C39_1 C38_1 C30_1 C31_1 2.7(12) . . . . ?
C39_1 C37_1 C32_1 C31_1 -1.1(11) . . . . ?
C39_1 C37_1 C32_1 C33_1 179.0(7) . . . . ?
C111_1 C109_1 C107_1 C106_1 -1.7(13) . . . . ?
C111_1 C110_1 C108_1 C106_1 2.7(13) . . . . ?
C41_1 C40_1 C39_1 C38_1 -46.7(11) . . . . ?
C41_1 C40_1 C39_1 C37_1 139.7(8) . . . . ?
C41_1 C40_1 C42_1 C44_1 1.7(11) . . . . ?
C41_1 C43_1 C45_1 C46_1 -177.8(7) . . . . ?
C41_1 C43_1 C45_1 C44_1 3.1(11) . . . . ?
C119_1 C121_1 C122_1 C123_1 0.2(12) . . . . ?
C119_1 C118_1 C120_1 C123_1 0.8(12) . . . . ?
C113_1 C112_1 C125_1 C126_1 -177.7(6) . . . . ?
C113_1 C112_1 C125_1 C109_1 51.5(8) . . . . ?
C113_1 C112_1 C125_1 C118_1 -56.0(8) . . . . ?
C113_1 C115_1 C117_1 C116_1 -3.7(11) . . . . ?
C46_1 C47_1 C49_1 C50_1 174.0(7) . . . . ?
C46_1 C47_1 C49_1 C52_1 -3.7(11) . . . . ?
C46_1 C45_1 C44_1 C42_1 178.7(7) . . . . ?
C46_1 C48_1 C51_1 C52_1 -3.2(13) . . . . ?
C46_1 C48_1 C51_1 C53_1 177.0(10) . . . . ?
C17_1 C18_1 C19_1 C21_1 179.3(7) . . . . ?
C17_1 C18_1 C20_1 C22_1 -178.3(7) . . . . ?
C17_1 C16_1 C14_1 C12_1 -0.7(13) . . . . ?
C124_1 C111_1 C109_1 C125_1 -0.6(10) . . . . ?
C124_1 C111_1 C109_1 C107_1 178.8(7) . . . . ?
C124_1 C111_1 C110_1 C108_1 -179.0(8) . . . . ?
C124_1 C119_1 C118_1 C125_1 1.5(9) . . . . ?
C124_1 C119_1 C118_1 C120_1 -177.4(7) . . . . ?
C42_1 C40_1 C39_1 C38_1 133.3(8) . . . . ?
C42_1 C40_1 C39_1 C37_1 -40.2(10) . . . . ?
C42_1 C40_1 C41_1 C43_1 -0.9(11) . . . . ?
C125_1 C112_1 C113_1 C115_1 -176.4(7) . . . . ?
C125_1 C112_1 C113_1 C124_1 2.6(9) . . . . ?
C125_1 C109_1 C107_1 C106_1 177.6(8) . . . . ?
C125_1 C118_1 C120_1 C123_1 -178.0(7) . . . . ?
C12_1 C13_1 C15_1 C17_1 -2.1(12) . . . . ?
C12_1 C10_1 C9_1 C4_1 -176.2(8) . . . . ?
C43_1 C45_1 C44_1 C42_1 -2.2(11) . . . . ?
C109_1 C111_1 C124_1 C119_1 -56.8(8) . . . . ?
C109_1 C111_1 C124_1 C113_1 55.6(9) . . . . ?
C109_1 C111_1 C110_1 C108_1 -2.1(13) . . . . ?
C109_1 C125_1 C118_1 C119_1 -56.3(8) . . . . ?
C109_1 C125_1 C118_1 C120_1 122.6(8) . . . . ?
C109_1 C107_1 C106_1 N4_1 -175.0(8) . . . . ?
C109_1 C107_1 C106_1 C108_1 2.3(14) . . . . ?
C117_1 C115_1 C113_1 C112_1 2.6(11) . . . . ?
C117_1 C115_1 C113_1 C124_1 -176.2(7) . . . . ?
C11_1 C2_1 C1_1 O5_1 -6.3(12) . . . . ?
C11_1 C2_1 C1_1 N6_1 174.3(7) . . . . ?
C11_1 C2_1 C3_1 C4_1 1.7(12) . . . . ?
C11_1 C10_1 C9_1 C4_1 1.5(12) . . . . ?
C18_1 C17_1 C15_1 C13_1 178.4(7) . . . . ?
C18_1 C17_1 C16_1 C14_1 -177.0(8) . . . . ?
C18_1 C20_1 C22_1 C23_1 -0.6(12) . . . . ?
C18_1 C20_1 C22_1 C25_1 -179.8(8) . . . . ?
C47_1 C46_1 C45_1 C43_1 141.6(8) . . . . ?
C47_1 C46_1 C45_1 C44_1 -39.3(10) . . . . ?
C47_1 C46_1 C48_1 C51_1 3.7(13) . . . . ?
C47_1 C49_1 C52_1 C51_1 4.2(13) . . . . ?
C2_1 C11_1 C10_1 C12_1 177.5(7) . . . . ?
C2_1 C11_1 C10_1 C9_1 -0.2(12) . . . . ?
C21_1 C23_1 C22_1 C20_1 -0.8(12) . . . . ?
C21_1 C23_1 C22_1 C25_1 178.3(8) . . . . ?
C123_1 N5_1 C57_1 O4_1 -2.8(15) . . . . ?
C123_1 N5_1 C57_1 C58_1 -177.9(8) . . . . ?
C13_1 C12_1 C10_1 C11_1 29.2(11) . . . . ?
C13_1 C12_1 C10_1 C9_1 -153.1(8) . . . . ?
C13_1 C12_1 C14_1 C16_1 -1.7(13) . . . . ?
C45_1 C46_1 C47_1 C49_1 -179.6(7) . . . . ?
C45_1 C46_1 C48_1 C51_1 -176.8(8) . . . . ?
C118_1 C119_1 C124_1 C111_1 55.2(8) . . . . ?
C118_1 C119_1 C124_1 C113_1 -56.5(8) . . . . ?
C118_1 C125_1 C109_1 C111_1 56.0(8) . . . . ?
C118_1 C125_1 C109_1 C107_1 -123.3(8) . . . . ?
C10_1 C12_1 C13_1 C15_1 -176.4(7) . . . . ?
C10_1 C12_1 C14_1 C16_1 177.7(8) . . . . ?
C10_1 C11_1 C2_1 C1_1 178.3(7) . . . . ?
C10_1 C11_1 C2_1 C3_1 -1.3(12) . . . . ?
C19_1 C18_1 C20_1 C22_1 1.0(12) . . . . ?
C19_1 C21_1 C23_1 C22_1 1.8(12) . . . . ?
O3_1 C126_1 C125_1 C112_1 57.5(9) . . . . ?
O3_1 C126_1 C125_1 C109_1 -178.2(7) . . . . ?
O3_1 C126_1 C125_1 C118_1 -60.1(9) . . . . ?
C78_1 N1_1 C85_1 C87_1 -28.5(13) . . . . ?
C78_1 N1_1 C85_1 C86_1 155.8(9) . . . . ?
C78_1 C77_1 C79_1 C80_1 177.7(8) . . . . ?
C78_1 C77_1 C75_1 C74_1 -177.6(9) . . . . ?
C1_1 N6_1 C116_1 C114_1 24.7(11) . . . . ?
C1_1 N6_1 C116_1 C117_1 -156.9(7) . . . . ?
C1_1 C2_1 C3_1 C4_1 -177.9(8) . . . . ?
C20_1 C18_1 C19_1 C21_1 -0.1(11) . . . . ?
C20_1 C22_1 C25_1 C26_1 -175.6(8) . . . . ?
C20_1 C22_1 C25_1 C28_1 59.6(12) . . . . ?
C20_1 C22_1 C25_1 C27_1 -62.5(10) . . . . ?
C120_1 C123_1 C122_1 C121_1 1.2(12) . . . . ?
C38_1 C39_1 C37_1 C32_1 0.6(11) . . . . ?
C38_1 C30_1 C29_1 O1_1 163.9(9) . . . . ?
C38_1 C30_1 C29_1 N4_1 -17.3(13) . . . . ?
C38_1 C30_1 C31_1 C32_1 -3.3(12) . . . . ?
C15_1 C17_1 C18_1 C19_1 -37.6(11) . . . . ?
C15_1 C17_1 C18_1 C20_1 141.7(8) . . . . ?
C15_1 C17_1 C16_1 C14_1 1.7(12) . . . . ?
C30_1 C31_1 C32_1 C37_1 2.5(12) . . . . ?
C30_1 C31_1 C32_1 C33_1 -177.6(8) . . . . ?
C122_1 C121_1 C119_1 C124_1 176.6(7) . . . . ?
C122_1 C121_1 C119_1 C118_1 -1.0(11) . . . . ?
C122_1 C123_1 C120_1 C118_1 -1.7(13) . . . . ?
C37_1 C39_1 C38_1 C30_1 -1.4(11) . . . . ?
C37_1 C32_1 C33_1 C36_1 -15.6(13) . . . . ?
C37_1 C32_1 C33_1 C35_1 -124.6(10) . . . . ?
C37_1 C32_1 C33_1 C34_1 110.5(15) . . . . ?
C79_1 C77_1 C78_1 N1_1 27.7(13) . . . . ?
C79_1 C77_1 C78_1 O8_1 -151.8(10) . . . . ?
C79_1 C77_1 C75_1 C74_1 0.4(15) . . . . ?
C79_1 C80_1 C81_1 C84_1 -2.8(13) . . . . ?
C79_1 C80_1 C81_1 C83_1 -130.2(10) . . . . ?
C79_1 C80_1 C81_1 C82_1 111.9(10) . . . . ?
C79_1 C80_1 C76_1 C74_1 1.3(14) . . . . ?
C23_1 C21_1 C19_1 C18_1 -1.3(11) . . . . ?
C23_1 C22_1 C25_1 C26_1 5.3(13) . . . . ?
C23_1 C22_1 C25_1 C28_1 -119.5(10) . . . . ?
C23_1 C22_1 C25_1 C27_1 118.4(9) . . . . ?
C16_1 C17_1 C18_1 C19_1 141.0(8) . . . . ?
C16_1 C17_1 C18_1 C20_1 -39.7(11) . . . . ?
C16_1 C17_1 C15_1 C13_1 -0.3(12) . . . . ?
C9_1 C4_1 C3_1 C2_1 -0.5(12) . . . . ?
C9_1 C4_1 C5_1 C8_1 6.4(15) . . . . ?
C9_1 C4_1 C5_1 C6_1 -111.5(10) . . . . ?
C9_1 C4_1 C5_1 C7_1 127.1(11) . . . . ?
C14_1 C12_1 C13_1 C15_1 3.0(12) . . . . ?
C14_1 C12_1 C10_1 C11_1 -150.2(8) . . . . ?
C14_1 C12_1 C10_1 C9_1 27.5(12) . . . . ?
C48_1 C46_1 C47_1 C49_1 0.0(11) . . . . ?
C48_1 C46_1 C45_1 C43_1 -37.9(11) . . . . ?
C48_1 C46_1 C45_1 C44_1 141.1(8) . . . . ?
C48_1 C51_1 C52_1 C49_1 -0.8(13) . . . . ?
C48_1 C51_1 C53_1 C55_1 -115.7(11) . . . . ?
C48_1 C51_1 C53_1 C54_1 125.4(10) . . . . ?
C48_1 C51_1 C53_1 C56_1 8.1(17) . . . . ?
C29_1 N4_1 C106_1 C107_1 132.0(10) . . . . ?
C29_1 N4_1 C106_1 C108_1 -45.3(15) . . . . ?
C29_1 C30_1 C31_1 C32_1 -179.5(8) . . . . ?
C110_1 C111_1 C124_1 C119_1 120.2(8) . . . . ?
C110_1 C111_1 C124_1 C113_1 -127.4(8) . . . . ?
C110_1 C111_1 C109_1 C125_1 -177.8(7) . . . . ?
C110_1 C111_1 C109_1 C107_1 1.6(12) . . . . ?
C31_1 C30_1 C29_1 O1_1 -20.1(13) . . . . ?
C31_1 C30_1 C29_1 N4_1 158.7(8) . . . . ?
C31_1 C32_1 C33_1 C36_1 164.5(10) . . . . ?
C31_1 C32_1 C33_1 C35_1 55.4(11) . . . . ?
C31_1 C32_1 C33_1 C34_1 -69.5(15) . . . . ?
C3_1 C2_1 C1_1 O5_1 173.4(8) . . . . ?
C3_1 C2_1 C1_1 N6_1 -6.0(12) . . . . ?
C3_1 C4_1 C9_1 C10_1 -1.1(12) . . . . ?
C3_1 C4_1 C5_1 C8_1 -177.4(9) . . . . ?
C3_1 C4_1 C5_1 C6_1 64.8(12) . . . . ?
C3_1 C4_1 C5_1 C7_1 -56.6(13) . . . . ?
C57_1 N5_1 C123_1 C120_1 171.8(8) . . . . ?
C57_1 N5_1 C123_1 C122_1 -6.7(14) . . . . ?
C57_1 C58_1 C59_1 C60_1 -179.9(9) . . . . ?
C57_1 C58_1 C65_1 C67_1 179.6(10) . . . . ?
C58_1 C59_1 C60_1 C66_1 -1.3(15) . . . . ?
C58_1 C59_1 C60_1 C61_1 179.6(9) . . . . ?
C58_1 C65_1 C67_1 C68_1 177.7(10) . . . . ?
C58_1 C65_1 C67_1 C66_1 2.2(17) . . . . ?
C74_1 C73_1 C72_1 C70_1 179.7(11) . . . . ?
C74_1 C73_1 C71_1 C69_1 179.6(11) . . . . ?
C81_1 C80_1 C79_1 C77_1 -176.9(9) . . . . ?
C81_1 C80_1 C76_1 C74_1 177.7(9) . . . . ?
C107_1 C106_1 C108_1 C110_1 -2.8(15) . . . . ?
C75_1 C77_1 C78_1 N1_1 -154.4(9) . . . . ?
C75_1 C77_1 C78_1 O8_1 26.1(14) . . . . ?
C75_1 C77_1 C79_1 C80_1 -0.1(14) . . . . ?
C75_1 C74_1 C76_1 C80_1 -1.1(15) . . . . ?
C75_1 C74_1 C73_1 C72_1 -146.0(12) . . . . ?
C75_1 C74_1 C73_1 C71_1 43.4(15) . . . . ?
C52_1 C51_1 C53_1 C55_1 64.6(13) . . . . ?
C52_1 C51_1 C53_1 C54_1 -54.4(13) . . . . ?
C52_1 C51_1 C53_1 C56_1 -171.6(11) . . . . ?
C106_1 N4_1 C29_1 O1_1 10.1(16) . . . . ?
C106_1 N4_1 C29_1 C30_1 -168.7(9) . . . . ?
C59_1 C58_1 C65_1 C67_1 -2.3(15) . . . . ?
C59_1 C60_1 C66_1 C67_1 1.2(16) . . . . ?
C59_1 C60_1 C61_1 C63_1 72.8(12) . . . . ?
C59_1 C60_1 C61_1 C64_1 -45.0(13) . . . . ?
C59_1 C60_1 C61_1 C62_1 -165.0(10) . . . . ?
C76_1 C80_1 C79_1 C77_1 -0.7(13) . . . . ?
C76_1 C80_1 C81_1 C84_1 -178.9(9) . . . . ?
C76_1 C80_1 C81_1 C83_1 53.7(12) . . . . ?
C76_1 C80_1 C81_1 C82_1 -64.1(11) . . . . ?
C76_1 C74_1 C75_1 C77_1 0.2(15) . . . . ?
C76_1 C74_1 C73_1 C72_1 32.6(17) . . . . ?
C76_1 C74_1 C73_1 C71_1 -138.0(10) . . . . ?
C73_1 C74_1 C75_1 C77_1 178.8(10) . . . . ?
C73_1 C74_1 C76_1 C80_1 -179.7(9) . . . . ?
C73_1 C72_1 C70_1 C68_1 3.5(19) . . . . ?
C65_1 C58_1 C59_1 C60_1 1.9(14) . . . . ?
C65_1 C67_1 C68_1 C70_1 151.2(11) . . . . ?
C65_1 C67_1 C68_1 C69_1 -33.0(17) . . . . ?
C65_1 C67_1 C66_1 C60_1 -1.6(17) . . . . ?
C5_1 C4_1 C9_1 C10_1 175.3(9) . . . . ?
C5_1 C4_1 C3_1 C2_1 -177.1(9) . . . . ?
C67_1 C68_1 C70_1 C72_1 179.9(11) . . . . ?
C67_1 C68_1 C69_1 C71_1 179.3(12) . . . . ?
C68_1 C67_1 C66_1 C60_1 -177.0(10) . . . . ?
C68_1 C69_1 C71_1 C73_1 -1.3(19) . . . . ?
C66_1 C67_1 C68_1 C70_1 -33.3(17) . . . . ?
C66_1 C67_1 C68_1 C69_1 142.4(12) . . . . ?
C66_1 C60_1 C61_1 C63_1 -106.3(11) . . . . ?
C66_1 C60_1 C61_1 C64_1 135.9(11) . . . . ?
C66_1 C60_1 C61_1 C62_1 15.9(14) . . . . ?
C72_1 C73_1 C71_1 C69_1 8.4(17) . . . . ?
C61_1 C60_1 C66_1 C67_1 -179.7(10) . . . . ?
C53_1 C51_1 C52_1 C49_1 179.0(10) . . . . ?
C70_1 C68_1 C69_1 C71_1 -5(2) . . . . ?
C69_1 C68_1 C70_1 C72_1 4.2(18) . . . . ?
C71_1 C73_1 C72_1 C70_1 -9.4(17) . . . . ?
O2_1 C126_1 C125_1 C112_1 -111.0(16) . . . . ?
O2_1 C126_1 C125_1 C109_1 13.3(18) . . . . ?
O2_1 C126_1 C125_1 C118_1 131.4(16) . . . . ?
C1_8 O3_8 C3_8 C2_8 0.9(15) . . . . ?
C1_8 O2_8 C2_8 C3_8 -1.6(15) . . . . ?
C1_8 O2_8 C2_8 C4_8 -130.4(16) . . . . ?
O1_8 C1_8 O3_8 C3_8 178.2(10) . . . . ?
O1_8 C1_8 O2_8 C2_8 -177.7(11) . . . . ?
O3_8 C1_8 O2_8 C2_8 2.4(15) . . . . ?
O3_8 C3_8 C2_8 O2_8 0.4(15) . . . . ?
O3_8 C3_8 C2_8 C4_8 122.1(16) . . . . ?
O2_8 C1_8 O3_8 C3_8 -2.0(13) . . . . ?
O1_9 C1_9 O3_9 C3_9 179.0(10) . . . . ?
O1_9 C1_9 O2_9 C2_9 167.4(14) . . . . ?
C1_9 O3_9 C3_9 C2_9 12.8(14) . . . . ?
O3_9 C1_9 O2_9 C2_9 -11.6(16) . . . . ?
O2_9 C2_9 C3_9 O3_9 -18.0(15) . . . . ?
O2_9 C1_9 O3_9 C3_9 -2.0(13) . . . . ?
C3_9 C2_9 O2_9 C1_9 17.8(16) . . . . ?
C4_9 C2_9 O2_9 C1_9 144.5(13) . . . . ?
C4_9 C2_9 C3_9 O3_9 -144.0(14) . . . . ?
O1_10 C1_10 O3_10 C3_10 -174.3(15) . . . . ?
O1_10 C1_10 O2_10 C2_10 178.4(15) . . . . ?
C1_10 O3_10 C3_10 C2_10 8(2) . . . . ?
O3_10 C1_10 O2_10 C2_10 15.0(19) . . . . ?
O2_10 C2_10 C3_10 O3_10 1.8(19) . . . . ?
O2_10 C1_10 O3_10 C3_10 -13.5(18) . . . . ?
C3_10 C2_10 O2_10 C1_10 -11(2) . . . . ?
C4_10 C2_10 O2_10 C1_10 -136.4(17) . . . . ?
C4_10 C2_10 C3_10 O3_10 124.3(17) . . . . ?
C1_11 O2_11 C2_11 C3_11 2.0(18) . . . . ?
C1_11 O2_11 C2_11 C4_11 -119.3(17) . . . . ?
O2_11 C1_11 O3_11 C3_11 -11(2) . . . . ?
O3_11 C3_11 C2_11 O2_11 -8.0(19) . . . . ?
O3_11 C3_11 C2_11 C4_11 110(2) . . . . ?
O3_11 C1_11 O2_11 C2_11 5(2) . . . . ?
O1_11 C1_11 O2_11 C2_11 177.6(15) . . . . ?
O1_11 C1_11 O3_11 C3_11 177.2(16) . . . . ?
C2_11 C3_11 O3_11 C1_11 12(2) . . . . ?
O1_12 C1_12 O2_12 C2_12 -179.5(19) . . . . ?
O3_12 C1_12 O2_12 C2_12 2(2) . . . . ?
O3_12 C3_12 C2_12 O2_12 4(3) . . . . ?
O3_12 C3_12 C2_12 C4_12 138(3) . . . . ?
C1_12 O3_12 C3_12 C2_12 -4(3) . . . . ?
C1_12 O2_12 C2_12 C3_12 -4(2) . . . . ?
C1_12 O2_12 C2_12 C4_12 -141(2) . . . . ?
C3_12 O3_12 C1_12 O1_12 -177(2) . . . . ?
C3_12 O3_12 C1_12 O2_12 1(3) . . . . ?
O1_13 C1_13 O2_13 C2_13 176.1(14) . . . . ?
O1_13 C1_13 O3_13 C3_13 174.9(18) . . . . ?
C1_13 O2_13 C2_13 C3_13 12.8(19) . . . . ?
C1_13 O2_13 C2_13 C4_13 -98.1(18) . . . . ?
C1_13 O3_13 C3_13 C2_13 3(2) . . . . ?
O2_13 C1_13 O3_13 C3_13 5(2) . . . . ?
O2_13 C2_13 C3_13 O3_13 -9(2) . . . . ?
O3_13 C1_13 O2_13 C2_13 -11.4(18) . . . . ?
C4_13 C2_13 C3_13 O3_13 99(2) . . . . ?
O3_14 C1_14 O2_14 C2_14 3(2) . . . . ?
O3_14 C3_14 C2_14 O2_14 -3(3) . . . . ?
O3_14 C3_14 C2_14 C4_14 -120(3) . . . . ?
O1_14 C1_14 O2_14 C2_14 178.2(17) . . . . ?
C1_14 O3_14 C3_14 C2_14 5(3) . . . . ?
C1_14 O2_14 C2_14 C3_14 0(2) . . . . ?
C1_14 O2_14 C2_14 C4_14 118(2) . . . . ?
C3_14 O3_14 C1_14 O1_14 179(2) . . . . ?
C3_14 O3_14 C1_14 O2_14 -6(3) . . . . ?
C2_15 C3_15 O3_15 C1_15 -19(3) . . . . ?
C2_15 O2_15 C1_15 O3_15 -7(2) . . . . ?
C2_15 O2_15 C1_15 O1_15 179.7(19) . . . . ?
C4_15 C2_15 C3_15 O3_15 -109(2) . . . . ?
C4_15 C2_15 O2_15 C1_15 116(2) . . . . ?
C3_15 C2_15 O2_15 C1_15 -3(2) . . . . ?
C3_15 O3_15 C1_15 O2_15 18(3) . . . . ?
C3_15 O3_15 C1_15 O1_15 -167(2) . . . . ?
O2_15 C2_15 C3_15 O3_15 13(3) . . . . ?

loop_
_smtbx_masks_void_nr
_smtbx_masks_void_average_x
_smtbx_masks_void_average_y
_smtbx_masks_void_average_z
_smtbx_masks_void_volume
_smtbx_masks_void_count_electrons
_smtbx_masks_void_content
1 -0.501 -0.315 0.084 11225.5 3613.3 '64 C4O3H6'
2 0.000 0.265 0.250 56.9 0.0 ?
3 0.000 0.735 0.750 56.9 0.0 ?
4 0.040 0.437 0.178 7.3 0.0 ?
5 0.040 0.563 0.678 7.3 0.0 ?
6 0.460 0.062 0.822 7.3 0.0 ?
7 0.460 0.937 0.322 7.3 0.0 ?
8 0.500 0.235 0.750 56.9 0.0 ?
9 0.500 0.765 0.250 56.9 0.0 ?
10 0.540 0.062 0.678 7.3 0.0 ?
11 0.540 0.937 0.178 7.3 0.0 ?
12 0.960 0.437 0.322 7.3 0.0 ?
13 0.960 0.563 0.822 7.3 0.0 ?
